data_4307598
loop_
_publ_author_name
'Guillem Arom\'i'
'Patrick Gamez'
'J. Krzystek'
'Huub Kooijman'
'Anthony L. Spek'
'Elizabeth J. MacLean'
'Simon J. Teat'
'Harriott Nowell'

_publ_contact_author_address
;   Bijvoet Center for Biomolecular Research
    Crystal and Structural Chemistry
    Utrecht University
    Padualaan 8
    3584 CH Utrecht
    The Netherlands
;
_publ_contact_author_email h.kooijman@chem.uu.nl
_publ_contact_author_fax '+31 30 2533940'
_publ_contact_author_name '   Dr. H. Kooijman'
_publ_contact_author_phone '+31 30 2532533'
_publ_section_title
;
Novel Linear Transition Metal Clusters of a Heptadentate Bis-\b-diketone
Ligand
;
_journal_name_full 'Inorganic Chemistry'
_journal_page_first 2519
_journal_page_last 2529
_journal_paper_doi 10.1021/ic062075v
_journal_volume 46
_journal_year 2007
_chemical_compound_source 'see text'
_chemical_formula_moiety 'C77 H61 Mn4 N5 O18'
_chemical_formula_sum 'C76 H61 Mn4 N5 O18'
_chemical_formula_weight 1564.07
_chemical_name_systematic ?
_space_group_IT_number 2
_symmetry_cell_setting triclinic
_symmetry_Int_Tables_number 2
_symmetry_space_group_name_Hall '-P 1'
_symmetry_space_group_name_H-M 'P -1'
_atom_sites_solution_hydrogens geom
_atom_sites_solution_primary direct
_atom_sites_solution_secondary difmap
_cell_angle_alpha 85.172(15)
_cell_angle_beta 77.893(15)
_cell_angle_gamma 87.872(15)
_cell_formula_units_Z 2
_cell_length_a 10.8441(10)
_cell_length_b 18.591(2)
_cell_length_c 20.904(3)
_cell_measurement_reflns_used 557
_cell_measurement_temperature 150
_cell_measurement_theta_max 25.0
_cell_measurement_theta_min 2.0
_cell_volume 4105.1(9)
_computing_cell_refinement 'Denzo (Otwinowski & Minor, 1997)'
_computing_data_collection 'Collect (Hooft, 1998)'
_computing_data_reduction 'Denzo (Otwinowski & Minor, 1997)'
_computing_molecular_graphics 'PLATON (Spek, 2003)'
_computing_publication_material 'PLATON (Spek, 2003)'
_computing_structure_refinement 'SHELXL-97 (Sheldrick, 1997)'
_computing_structure_solution 'SHELXS97 (Sheldrick, 1997)'
_diffrn_ambient_temperature 150
_diffrn_detector_area_resol_mean 18.4
_diffrn_measured_fraction_theta_full 0.999
_diffrn_measured_fraction_theta_max 0.999
_diffrn_measurement_device_type 'Nonius KappaCCD area detector'
_diffrn_measurement_method '\f scans and \w scans with \k offset'
_diffrn_radiation_monochromator graphite
_diffrn_radiation_probe x-ray
_diffrn_radiation_source 'Rotating Anode'
_diffrn_radiation_type MoK\a
_diffrn_radiation_wavelength 0.71073
_diffrn_reflns_av_R_equivalents 0.0443
_diffrn_reflns_av_sigmaI/netI 0.0330
_diffrn_reflns_limit_h_max 13
_diffrn_reflns_limit_h_min -12
_diffrn_reflns_limit_k_max 22
_diffrn_reflns_limit_k_min -22
_diffrn_reflns_limit_l_max 25
_diffrn_reflns_limit_l_min -25
_diffrn_reflns_number 79611
_diffrn_reflns_reduction_process
;
;
_diffrn_reflns_theta_full 25.25
_diffrn_reflns_theta_max 25.25
_diffrn_reflns_theta_min 1.10
_diffrn_standards_number 0
_exptl_absorpt_coefficient_mu 0.667
_exptl_absorpt_correction_type none
_exptl_crystal_colour 'pale orange'
_exptl_crystal_density_diffrn 1.265
_exptl_crystal_density_method 'Not Measured'
_exptl_crystal_description block
_exptl_crystal_F_000 1604
_exptl_crystal_size_max 0.350
_exptl_crystal_size_mid 0.180
_exptl_crystal_size_min 0.050
_refine_diff_density_max 0.593
_refine_diff_density_min -0.443
_refine_diff_density_rms 0.079
_refine_ls_extinction_method none
_refine_ls_goodness_of_fit_ref 1.074
_refine_ls_hydrogen_treatment mixed
_refine_ls_matrix_type full
_refine_ls_number_parameters 967
_refine_ls_number_reflns 14832
_refine_ls_number_restraints 0
_refine_ls_restrained_S_all 1.074
_refine_ls_R_factor_all 0.0525
_refine_ls_R_factor_gt 0.0407
_refine_ls_shift/su_max 0.004
_refine_ls_shift/su_mean 0.000
_refine_ls_structure_factor_coef Fsqd
_refine_ls_weighting_details 'w=1/[\s^2^(F~o~^2^)+(0.0707P)^2^+0.7068P] where P=(F~o~^2^+2Fc^2^)/3'
_refine_ls_weighting_scheme calc
_refine_ls_wR_factor_gt 0.1154
_refine_ls_wR_factor_ref 0.1203
_reflns_number_gt 11825
_reflns_number_total 14832
_reflns_threshold_expression I>2\s(I)
_cod_data_source_file ic062075vsi20061030_124021_5.cif
_cod_data_source_block 3
_cod_depositor_comments
;
The following automatic conversions were performed:
'_symmetry_cell_setting' value 'Triclinic' changed to 'triclinic'
according to '/home/saulius/struct/CIF-dictionaries/cif_core.dic'
dictionary named 'cif_core.dic' version 2.4.1 from 2010-06-29.

Automatic conversion script
Id: cif_fix_enum 1527 2010-12-29 10:47:43Z saulius 
;
_cod_database_code 4307598

loop_
_symmetry_equiv_pos_site_id
_symmetry_equiv_pos_as_xyz
1 x,y,z
2 -x,-y,-z

loop_
_atom_site_aniso_label
_atom_site_aniso_U_11
_atom_site_aniso_U_22
_atom_site_aniso_U_33
_atom_site_aniso_U_23
_atom_site_aniso_U_13
_atom_site_aniso_U_12
Mn1 0.0211(2) 0.0173(2) 0.0290(2) -0.0018(1) -0.0045(1) -0.0018(1)
Mn2 0.0248(2) 0.0180(2) 0.0248(2) -0.0010(1) -0.0062(1) -0.0004(1)
Mn3 0.0295(2) 0.0190(2) 0.0247(2) -0.0012(1) -0.0060(1) -0.0008(1)
Mn4 0.0215(2) 0.0174(2) 0.0326(2) -0.0032(1) -0.0043(1) -0.0010(1)
O61 0.0363(9) 0.0314(9) 0.0448(10) -0.0014(8) -0.0197(8) -0.0028(7)
O62 0.0307(9) 0.0380(9) 0.0424(10) 0.0039(7) -0.0169(7) -0.0079(7)
O71 0.0424(10) 0.0373(9) 0.0421(10) 0.0001(8) -0.0179(8) -0.0086(8)
O72 0.0392(9) 0.0312(9) 0.0467(10) -0.0023(8) -0.0180(8) -0.0041(7)
O101 0.0362(10) 0.0377(10) 0.0407(10) 0.0131(8) -0.0124(8) -0.0055(7)
O102 0.0208(8) 0.0242(8) 0.0355(9) 0.0044(6) -0.0061(6) -0.0035(6)
O103 0.0216(7) 0.0184(7) 0.0293(8) -0.0022(6) -0.0045(6) -0.0008(5)
O104 0.0193(7) 0.0209(7) 0.0253(8) -0.0033(6) -0.0008(6) -0.0029(5)
O105 0.0225(7) 0.0193(7) 0.0278(8) -0.0024(6) -0.0057(6) 0.0007(6)
O106 0.0288(8) 0.0198(8) 0.0369(9) -0.0016(7) -0.0015(7) -0.0002(6)
O107 0.0625(12) 0.0191(9) 0.0510(12) 0.0006(8) 0.0089(9) 0.0036(8)
O201 0.0368(10) 0.0447(10) 0.0431(11) 0.0148(8) -0.0129(8) -0.0065(8)
O202 0.0217(8) 0.0252(8) 0.0388(9) 0.0032(7) -0.0069(6) -0.0028(6)
O203 0.0246(8) 0.0211(7) 0.0320(8) -0.0014(6) -0.0046(6) -0.0018(6)
O204 0.0222(7) 0.0213(7) 0.0268(8) -0.0038(6) 0.0010(6) -0.0016(6)
O205 0.0263(8) 0.0187(7) 0.0265(8) -0.0012(6) -0.0040(6) -0.0014(6)
O206 0.0306(8) 0.0196(7) 0.0320(9) -0.0020(6) -0.0004(7) -0.0012(6)
O207 0.0741(13) 0.0204(9) 0.0451(11) 0.0014(8) 0.0082(9) 0.0036(8)
N11 0.0382(11) 0.0274(10) 0.0460(12) -0.0109(9) -0.0079(9) -0.0015(8)
N21 0.0305(10) 0.0262(10) 0.0302(10) 0.0029(8) -0.0118(8) -0.0021(8)
N31 0.0249(9) 0.0292(10) 0.0266(10) 0.0002(8) -0.0080(8) -0.0016(7)
N41 0.0335(11) 0.0403(12) 0.0410(12) -0.0006(9) -0.0107(9) 0.0004(9)
N51 0.0449(13) 0.0299(11) 0.0534(14) -0.0158(10) -0.0158(10) 0.0039(9)
C12A 0.086(3) 0.034(2) 0.061(3) -0.0109(19) -0.043(2) 0.007(2)
C13A 0.133(5) 0.042(3) 0.066(3) -0.024(2) -0.053(3) 0.008(3)
C14A 0.082(4) 0.031(2) 0.045(3) -0.020(2) 0.010(2) 0.003(2)
C15A 0.056(3) 0.028(2) 0.043(3) -0.0009(18) 0.003(2) 0.0013(17)
C16A 0.051(2) 0.0277(19) 0.040(2) -0.0025(17) -0.0124(19) 0.0054(16)
C22 0.0508(15) 0.0319(13) 0.0341(14) -0.0017(11) -0.0149(11) 0.0030(11)
C23 0.0513(16) 0.0439(15) 0.0271(13) -0.0007(11) -0.0074(11) -0.0049(12)
C24 0.0473(15) 0.0333(13) 0.0381(14) 0.0092(11) -0.0167(12) -0.0107(11)
C25 0.0481(15) 0.0259(12) 0.0425(15) 0.0022(11) -0.0141(12) -0.0056(10)
C26 0.0317(12) 0.0273(12) 0.0328(13) 0.0013(10) -0.0083(10) -0.0007(9)
C32 0.0440(14) 0.0315(13) 0.0335(14) -0.0035(11) -0.0094(11) -0.0007(10)
C33 0.0508(16) 0.0464(15) 0.0251(13) 0.0014(11) -0.0057(11) -0.0066(12)
C34 0.0474(15) 0.0388(14) 0.0327(14) 0.0110(11) -0.0114(11) -0.0073(11)
C35 0.0391(14) 0.0277(12) 0.0395(14) 0.0038(11) -0.0090(11) -0.0042(10)
C36 0.0247(11) 0.0303(12) 0.0329(13) -0.0021(10) -0.0076(9) 0.0006(9)
C42 0.0391(14) 0.0465(15) 0.0415(15) -0.0015(12) -0.0094(11) 0.0035(11)
C43 0.0457(16) 0.0496(16) 0.0454(16) 0.0006(13) -0.0066(12) 0.0165(13)
C44 0.0318(14) 0.080(2) 0.0505(17) -0.0193(15) -0.0124(12) 0.0093(14)
C45 0.0345(14) 0.0501(16) 0.0442(15) -0.0085(12) -0.0076(11) -0.0035(12)
C46 0.0352(14) 0.0423(15) 0.0513(16) -0.0053(12) -0.0137(12) -0.0015(11)
C52 0.064(2) 0.0424(16) 0.072(2) -0.0148(15) -0.0159(16) -0.0066(14)
C53 0.100(3) 0.0463(19) 0.093(3) -0.0121(18) -0.037(2) -0.0195(19)
C54 0.132(4) 0.0386(18) 0.087(3) -0.0274(17) -0.046(3) 0.025(2)
C55 0.097(3) 0.060(2) 0.097(3) -0.046(2) -0.049(2) 0.0344(19)
C56 0.0620(19) 0.0535(18) 0.079(2) -0.0370(16) -0.0285(16) 0.0240(15)
C63 0.0260(12) 0.0395(14) 0.0328(13) -0.0038(11) -0.0071(10) -0.0047(10)
C64 0.0394(14) 0.0503(16) 0.0566(17) 0.0036(13) -0.0252(13) -0.0105(12)
C73 0.0404(14) 0.0367(14) 0.0432(15) -0.0056(12) -0.0187(11) -0.0029(11)
C74 0.081(2) 0.073(2) 0.075(2) 0.0134(17) -0.0545(19) -0.0296(18)
C120 0.0236(11) 0.0177(10) 0.0367(13) -0.0070(9) -0.0074(9) 0.0012(8)
C121 0.0290(12) 0.0224(11) 0.0373(13) -0.0029(10) -0.0101(10) 0.0010(9)
C122 0.0343(13) 0.0251(12) 0.0373(13) -0.0034(10) -0.0137(10) -0.0007(9)
C123 0.0498(16) 0.0364(14) 0.0482(16) 0.0035(12) -0.0240(13) 0.0027(11)
C124 0.0476(17) 0.0448(16) 0.070(2) 0.0025(14) -0.0335(15) 0.0077(12)
C125 0.0311(14) 0.0526(17) 0.083(2) 0.0033(16) -0.0253(14) 0.0034(12)
C126 0.0280(13) 0.0419(14) 0.0559(17) 0.0046(12) -0.0118(11) 0.0021(10)
C130 0.0192(10) 0.0204(10) 0.0250(11) -0.0062(9) -0.0014(8) -0.0005(8)
C131 0.0200(11) 0.0219(11) 0.0355(13) -0.0026(9) -0.0018(9) -0.0003(8)
C140 0.0163(10) 0.0205(10) 0.0258(11) 0.0006(9) -0.0049(8) -0.0007(8)
C141 0.0202(10) 0.0205(10) 0.0272(11) -0.0010(9) -0.0051(8) -0.0003(8)
C142 0.0220(11) 0.0210(11) 0.0279(11) -0.0014(9) -0.0054(9) 0.0000(8)
C143 0.0244(11) 0.0224(11) 0.0324(12) 0.0026(9) -0.0007(9) -0.0032(8)
C144 0.0268(11) 0.0226(11) 0.0322(12) -0.0043(9) 0.0006(9) 0.0021(9)
C145 0.0304(12) 0.0273(12) 0.0312(12) -0.0020(10) 0.0065(10) -0.0010(9)
C150 0.0168(10) 0.0219(11) 0.0285(12) -0.0019(9) -0.0051(9) -0.0014(8)
C151 0.0264(11) 0.0206(11) 0.0301(12) -0.0007(9) -0.0033(9) -0.0010(8)
C160 0.0172(10) 0.0245(11) 0.0343(12) 0.0011(9) -0.0086(9) -0.0021(8)
C161 0.0224(11) 0.0224(11) 0.0343(13) 0.0013(9) -0.0100(9) -0.0016(8)
C162 0.0276(12) 0.0230(11) 0.0458(14) 0.0011(10) -0.0068(10) -0.0025(9)
C163 0.0379(14) 0.0225(12) 0.0547(17) 0.0058(11) -0.0099(12) -0.0029(10)
C164 0.0386(14) 0.0310(13) 0.0448(15) 0.0119(11) -0.0131(11) -0.0099(10)
C165 0.0418(14) 0.0361(14) 0.0357(14) 0.0049(11) -0.0057(11) -0.0047(11)
C166 0.0352(13) 0.0239(12) 0.0376(13) 0.0025(10) -0.0079(10) -0.0023(9)
C220 0.0246(11) 0.0185(10) 0.0360(12) -0.0072(9) -0.0070(9) 0.0011(8)
C221 0.0256(11) 0.0219(11) 0.0423(14) -0.0065(10) -0.0096(10) 0.0018(9)
C222 0.0349(13) 0.0288(12) 0.0403(14) -0.0034(10) -0.0160(11) -0.0003(10)
C223 0.0530(17) 0.0439(15) 0.0531(17) 0.0036(13) -0.0279(14) 0.0008(12)
C224 0.0462(16) 0.0491(17) 0.070(2) -0.0070(15) -0.0322(15) 0.0136(13)
C225 0.0286(14) 0.0500(16) 0.080(2) -0.0136(15) -0.0224(13) 0.0062(12)
C226 0.0285(13) 0.0315(13) 0.0560(16) -0.0055(11) -0.0108(11) 0.0031(10)
C230 0.0260(12) 0.0189(10) 0.0291(12) -0.0063(9) -0.0001(9) -0.0018(8)
C231 0.0222(11) 0.0213(11) 0.0385(13) -0.0031(10) 0.0000(9) -0.0004(8)
C240 0.0195(10) 0.0236(11) 0.0237(11) -0.0017(9) -0.0035(8) 0.0018(8)
C241 0.0223(11) 0.0212(11) 0.0291(12) -0.0012(9) -0.0034(9) -0.0002(8)
C242 0.0249(11) 0.0203(11) 0.0319(12) -0.0024(9) -0.0011(9) -0.0007(8)
C243 0.0345(13) 0.0228(12) 0.0399(14) 0.0000(10) 0.0070(10) -0.0044(9)
C244 0.0403(14) 0.0238(12) 0.0444(15) -0.0062(11) 0.0107(11) 0.0005(10)
C245 0.0452(15) 0.0297(13) 0.0471(15) -0.0050(11) 0.0209(12) -0.0023(11)
C250 0.0174(10) 0.0227(11) 0.0282(12) -0.0013(9) -0.0057(9) -0.0015(8)
C251 0.0271(11) 0.0218(11) 0.0278(12) -0.0009(9) -0.0015(9) 0.0001(9)
C260 0.0161(10) 0.0229(11) 0.0319(12) -0.0001(9) -0.0058(9) -0.0014(8)
C261 0.0206(11) 0.0236(11) 0.0329(12) 0.0029(9) -0.0080(9) -0.0023(8)
C262 0.0281(12) 0.0245(12) 0.0405(14) 0.0033(10) -0.0053(10) -0.0005(9)
C263 0.0418(14) 0.0248(12) 0.0535(17) 0.0087(11) -0.0080(12) -0.0025(10)
C264 0.0417(14) 0.0375(14) 0.0454(16) 0.0166(12) -0.0085(12) -0.0095(11)
C265 0.0566(17) 0.0415(15) 0.0321(14) 0.0058(11) -0.0021(12) -0.0069(12)
C266 0.0460(14) 0.0283(12) 0.0356(14) 0.0013(10) -0.0038(11) -0.0046(10)

loop_
_atom_site_label
_atom_site_type_symbol
_atom_site_thermal_displace_type
_atom_site_fract_x
_atom_site_fract_y
_atom_site_fract_z
_atom_site_occupancy
_atom_site_U_iso_or_equiv
_atom_site_calc_flag
_atom_site_refinement_flags
Mn1 Mn Uani -0.09137(3) 0.52388(2) 0.24120(2) 1.000 0.0225(1) . .
Mn2 Mn Uani -0.07351(3) 0.69970(2) 0.20826(2) 1.000 0.0224(1) . .
Mn3 Mn Uani 0.09757(3) 0.80340(2) 0.28986(2) 1.000 0.0243(1) . .
Mn4 Mn Uani 0.08040(3) 0.98151(2) 0.25097(2) 1.000 0.0239(1) . .
O61 O Uani -0.24156(15) 0.54514(8) 0.19040(8) 1.000 0.0359(5) . .
O62 O Uani -0.20100(14) 0.66039(8) 0.15578(8) 1.000 0.0359(5) . .
O71 O Uani 0.16805(15) 0.86183(8) 0.35886(8) 1.000 0.0393(6) . .
O72 O Uani 0.22225(15) 0.96892(8) 0.30745(8) 1.000 0.0377(5) . .
O101 O Uani 0.11421(16) 0.39918(9) 0.36691(8) 1.000 0.0384(6) . .
O102 O Uani 0.08081(13) 0.48973(7) 0.27634(7) 1.000 0.0271(5) . .
O103 O Uani 0.04660(12) 0.60086(7) 0.18493(7) 1.000 0.0232(4) . .
O104 O Uani 0.11068(12) 0.73627(7) 0.21300(7) 1.000 0.0223(4) . .
O105 O Uani 0.15701(13) 0.88109(7) 0.20191(7) 1.000 0.0231(4) . .
O106 O Uani 0.18050(13) 1.02900(7) 0.16072(7) 1.000 0.0293(5) . .
O107 O Uani 0.18696(18) 1.15828(9) 0.11425(9) 1.000 0.0475(6) . .
O201 O Uani -0.13547(16) 1.11014(9) 0.13298(9) 1.000 0.0418(6) . .
O202 O Uani -0.09281(13) 1.01533(7) 0.21784(7) 1.000 0.0288(5) . .
O203 O Uani -0.04994(13) 0.90315(7) 0.30663(7) 1.000 0.0261(4) . .
O204 O Uani -0.10231(12) 0.76531(7) 0.28527(7) 1.000 0.0242(4) . .
O205 O Uani -0.15789(13) 0.62284(7) 0.29321(7) 1.000 0.0241(4) . .
O206 O Uani -0.18634(13) 0.47439(7) 0.33172(7) 1.000 0.0283(5) . .
O207 O Uani -0.20889(19) 0.34461(9) 0.37370(9) 1.000 0.0499(6) . .
N11 N Uani -0.07107(18) 0.41575(10) 0.19450(10) 1.000 0.0368(6) . .
N21 N Uani -0.06286(17) 0.78969(9) 0.12726(9) 1.000 0.0284(6) . .
N31 N Uani 0.06978(16) 0.71472(9) 0.37289(9) 1.000 0.0266(6) . .
N41 N Uani 0.32802(18) 0.77520(10) 0.26719(10) 1.000 0.0380(7) . .
N51 N Uani 0.0593(2) 1.09435(10) 0.29077(11) 1.000 0.0413(7) . .
C12A C Uani -0.1250(4) 0.4079(2) 0.1409(2) 0.689(3) 0.0561(16) . .
C13A C Uani -0.1111(5) 0.3447(2) 0.1087(2) 0.689(3) 0.075(2) . .
C14A C Uani -0.0359(5) 0.2879(2) 0.1307(2) 0.689(3) 0.0552(18) . .
C15A C Uani 0.0125(4) 0.2960(2) 0.1819(2) 0.689(3) 0.0444(16) . .
C16A C Uani -0.0025(4) 0.36121(19) 0.2109(2) 0.689(3) 0.0393(11) . .
C22 C Uani -0.0104(2) 0.77412(13) 0.06619(12) 1.000 0.0382(8) . .
C23 C Uani 0.0169(2) 0.82602(14) 0.01431(12) 1.000 0.0409(8) . .
C24 C Uani -0.0131(2) 0.89689(13) 0.02523(12) 1.000 0.0389(8) . .
C25 C Uani -0.0682(2) 0.91347(13) 0.08788(12) 1.000 0.0383(8) . .
C26 C Uani -0.0901(2) 0.85874(11) 0.13738(11) 1.000 0.0306(7) . .
C32 C Uani 0.0319(2) 0.73174(13) 0.43467(11) 1.000 0.0361(8) . .
C33 C Uani -0.0017(2) 0.68054(14) 0.48690(12) 1.000 0.0412(8) . .
C34 C Uani 0.0077(2) 0.60878(14) 0.47556(12) 1.000 0.0398(8) . .
C35 C Uani 0.0471(2) 0.59057(12) 0.41223(12) 1.000 0.0356(8) . .
C36 C Uani 0.07597(19) 0.64461(11) 0.36212(11) 1.000 0.0291(7) . .
C42 C Uani 0.3768(2) 0.70984(14) 0.27865(12) 1.000 0.0424(8) . .
C43 C Uani 0.5022(2) 0.69432(15) 0.27144(13) 1.000 0.0480(9) . .
C44 C Uani 0.5879(2) 0.75042(16) 0.24989(13) 1.000 0.0530(10) . .
C45 C Uani 0.5382(2) 0.81785(14) 0.23699(12) 1.000 0.0427(9) . .
C46 C Uani 0.4109(2) 0.82857(14) 0.24650(12) 1.000 0.0421(9) . .
C52 C Uani 0.1615(3) 1.13194(15) 0.29119(16) 1.000 0.0585(11) . .
C53 C Uani 0.1539(4) 1.19961(17) 0.31525(18) 1.000 0.0764(15) . .
C54 C Uani 0.0364(4) 1.22881(18) 0.34087(19) 1.000 0.0818(18) . .
C55 C Uani -0.0671(4) 1.19155(18) 0.34012(19) 1.000 0.0790(16) . .
C56 C Uani -0.0525(3) 1.12515(16) 0.31440(16) 1.000 0.0616(11) . .
C63 C Uani -0.2630(2) 0.60394(13) 0.15929(11) 1.000 0.0325(8) . .
C64 C Uani -0.3701(2) 0.60725(14) 0.12338(13) 1.000 0.0467(9) . .
C73 C Uani 0.2271(2) 0.91933(13) 0.35138(12) 1.000 0.0384(8) . .
C74 C Uani 0.3109(3) 0.92975(17) 0.39917(16) 1.000 0.0711(12) . .
C120 C Uani 0.19880(19) 0.50175(11) 0.25613(11) 1.000 0.0256(7) . .
C121 C Uani 0.2860(2) 0.46255(11) 0.29398(11) 1.000 0.0291(7) . .
C122 C Uani 0.2394(2) 0.41316(11) 0.34764(11) 1.000 0.0313(7) . .
C123 C Uani 0.3199(2) 0.37703(13) 0.38364(13) 1.000 0.0433(9) . .
C124 C Uani 0.4474(3) 0.38975(14) 0.36763(15) 1.000 0.0516(10) . .
C125 C Uani 0.4962(2) 0.43850(15) 0.31562(16) 1.000 0.0542(10) . .
C126 C Uani 0.4170(2) 0.47393(13) 0.27940(13) 1.000 0.0420(9) . .
C130 C Uani 0.16818(18) 0.60238(10) 0.17541(10) 1.000 0.0217(6) . .
C131 C Uani 0.24377(19) 0.55302(11) 0.20354(11) 1.000 0.0264(7) . .
C140 C Uani 0.19688(18) 0.73474(10) 0.15845(10) 1.000 0.0209(6) . .
C141 C Uani 0.25536(18) 0.79786(11) 0.12302(10) 1.000 0.0227(6) . .
C142 C Uani 0.23118(19) 0.66617(11) 0.13438(10) 1.000 0.0236(6) . .
C143 C Uani 0.34803(19) 0.78734(11) 0.06614(11) 1.000 0.0274(7) . .
C144 C Uani 0.32357(19) 0.65884(11) 0.07818(11) 1.000 0.0281(7) . .
C145 C Uani 0.3819(2) 0.72060(11) 0.04386(11) 1.000 0.0315(7) . .
C150 C Uani 0.21801(18) 0.87220(11) 0.14348(10) 1.000 0.0223(6) . .
C151 C Uani 0.25182(19) 0.93069(11) 0.09633(11) 1.000 0.0261(7) . .
C160 C Uani 0.23425(18) 1.00426(11) 0.10534(11) 1.000 0.0250(6) . .
C161 C Uani 0.27709(19) 1.05914(11) 0.04989(11) 1.000 0.0259(7) . .
C162 C Uani 0.2495(2) 1.13327(11) 0.05715(12) 1.000 0.0324(7) . .
C163 C Uani 0.2858(2) 1.18437(12) 0.00454(13) 1.000 0.0388(8) . .
C164 C Uani 0.3502(2) 1.16407(13) -0.05510(13) 1.000 0.0381(8) . .
C165 C Uani 0.3817(2) 1.09166(13) -0.06329(12) 1.000 0.0386(8) . .
C166 C Uani 0.3454(2) 1.04060(12) -0.01156(11) 1.000 0.0324(7) . .
C220 C Uani -0.21042(19) 1.00133(11) 0.23968(11) 1.000 0.0260(6) . .
C221 C Uani -0.3008(2) 1.04046(11) 0.20407(11) 1.000 0.0294(7) . .
C222 C Uani -0.2585(2) 1.09218(12) 0.15193(12) 1.000 0.0334(8) . .
C223 C Uani -0.3424(3) 1.12796(14) 0.11723(14) 1.000 0.0480(9) . .
C224 C Uani -0.4692(3) 1.11151(15) 0.13296(15) 1.000 0.0524(10) . .
C225 C Uani -0.5131(2) 1.05998(15) 0.18339(15) 1.000 0.0509(10) . .
C226 C Uani -0.4310(2) 1.02567(13) 0.21830(13) 1.000 0.0383(8) . .
C230 C Uani -0.17035(19) 0.90025(11) 0.31850(10) 1.000 0.0252(7) . .
C231 C Uani -0.2504(2) 0.94956(11) 0.29222(11) 1.000 0.0282(7) . .
C240 C Uani -0.19184(18) 0.76762(11) 0.33835(10) 1.000 0.0225(6) . .
C241 C Uani -0.25281(19) 0.70473(11) 0.37339(10) 1.000 0.0245(7) . .
C242 C Uani -0.23115(19) 0.83631(11) 0.36023(11) 1.000 0.0264(7) . .
C243 C Uani -0.3485(2) 0.71533(12) 0.42856(12) 1.000 0.0346(8) . .
C244 C Uani -0.3275(2) 0.84402(12) 0.41423(12) 1.000 0.0389(8) . .
C245 C Uani -0.3857(2) 0.78227(13) 0.44934(13) 1.000 0.0450(8) . .
C250 C Uani -0.21909(18) 0.63060(11) 0.35226(10) 1.000 0.0226(6) . .
C251 C Uani -0.25519(19) 0.57144(11) 0.39794(11) 1.000 0.0263(7) . .
C260 C Uani -0.23786(18) 0.49835(11) 0.38749(10) 1.000 0.0236(6) . .
C261 C Uani -0.27805(19) 0.44265(11) 0.44298(11) 1.000 0.0256(7) . .
C262 C Uani -0.2599(2) 0.36854(12) 0.43303(12) 1.000 0.0316(7) . .
C263 C Uani -0.2954(2) 0.31616(13) 0.48477(13) 1.000 0.0409(8) . .
C264 C Uani -0.3477(2) 0.33555(13) 0.54648(13) 1.000 0.0425(8) . .
C265 C Uani -0.3676(3) 0.40810(14) 0.55777(12) 1.000 0.0448(9) . .
C266 C Uani -0.3332(2) 0.45999(13) 0.50651(12) 1.000 0.0374(8) . .
C14B C Uiso -0.0738(12) 0.2778(7) 0.1583(6) 0.311(3) 0.0550 . .
C15B C Uiso 0.0469(10) 0.3135(6) 0.1560(5) 0.311(3) 0.0450 . .
C16B C Uiso 0.0349(9) 0.3805(5) 0.1772(5) 0.311(3) 0.0390 . .
C13B C Uiso -0.1724(12) 0.3059(6) 0.1842(6) 0.311(3) 0.0750 . .
C12B C Uiso -0.1758(9) 0.3744(5) 0.2052(5) 0.311(3) 0.0560 . .
H16A H Uiso 0.04060 0.36630 0.24530 0.689(3) 0.0470 calc .
H15A H Uiso 0.05810 0.25720 0.19930 0.689(3) 0.0540 calc .
H24 H Uiso 0.00390 0.93370 -0.00970 1.000 0.0470 calc R
H22 H Uiso 0.00900 0.72500 0.05810 1.000 0.0460 calc R
H23 H Uiso 0.05590 0.81290 -0.02830 1.000 0.0490 calc R
H32 H Uiso 0.02770 0.78120 0.44330 1.000 0.0430 calc R
H33 H Uiso -0.03100 0.69490 0.53010 1.000 0.0490 calc R
H34 H Uiso -0.01260 0.57260 0.51070 1.000 0.0480 calc R
H35 H Uiso 0.05440 0.54130 0.40280 1.000 0.0430 calc R
H36 H Uiso 0.10120 0.63140 0.31830 1.000 0.0350 calc R
H25 H Uiso -0.09090 0.96200 0.09690 1.000 0.0460 calc R
H26 H Uiso -0.12620 0.87090 0.18070 1.000 0.0370 calc R
H44 H Uiso 0.67630 0.74210 0.24450 1.000 0.0630 calc R
H45 H Uiso 0.59280 0.85720 0.22140 1.000 0.0510 calc R
H46 H Uiso 0.37920 0.87600 0.23810 1.000 0.0510 calc R
H52 H Uiso 0.24240 1.11160 0.27440 1.000 0.0700 calc R
H53 H Uiso 0.22820 1.22560 0.31420 1.000 0.0920 calc R
H54 H Uiso 0.02900 1.27450 0.35870 1.000 0.0980 calc R
H55 H Uiso -0.14880 1.21060 0.35700 1.000 0.0950 calc R
H56 H Uiso -0.12640 1.09970 0.31340 1.000 0.0740 calc R
H64A H Uiso -0.41040 0.56020 0.12930 1.000 0.0700 calc R
H64B H Uiso -0.33750 0.61970 0.07650 1.000 0.0700 calc R
H64C H Uiso -0.43220 0.64410 0.14100 1.000 0.0700 calc R
H74A H Uiso 0.37850 0.89280 0.39460 1.000 0.1070 calc R
H74B H Uiso 0.26070 0.92540 0.44410 1.000 0.1070 calc R
H42 H Uiso 0.32000 0.67130 0.29290 1.000 0.0510 calc R
H43 H Uiso 0.53120 0.64650 0.28080 1.000 0.0580 calc R
H107 H Uiso 0.167(3) 1.1245(17) 0.1371(16) 1.000 0.0710 . .
H123 H Uiso 0.28690 0.34340 0.41940 1.000 0.0520 calc R
H124 H Uiso 0.50210 0.36490 0.39250 1.000 0.0620 calc R
H125 H Uiso 0.58410 0.44750 0.30490 1.000 0.0650 calc R
H126 H Uiso 0.45150 0.50700 0.24350 1.000 0.0500 calc R
H131 H Uiso 0.33210 0.55370 0.18620 1.000 0.0320 calc R
H143 H Uiso 0.38910 0.82850 0.04200 1.000 0.0330 calc R
H144 H Uiso 0.34690 0.61240 0.06320 1.000 0.0340 calc R
H145 H Uiso 0.44500 0.71630 0.00520 1.000 0.0380 calc R
H151 H Uiso 0.29110 0.91870 0.05340 1.000 0.0310 calc R
H163 H Uiso 0.26570 1.23390 0.01000 1.000 0.0470 calc R
H164 H Uiso 0.37330 1.19940 -0.09080 1.000 0.0460 calc R
H165 H Uiso 0.42800 1.07750 -0.10430 1.000 0.0460 calc R
H166 H Uiso 0.36720 0.99130 -0.01770 1.000 0.0390 calc R
H201 H Uiso -0.094(3) 1.0830(16) 0.1560(15) 1.000 0.0630 . .
H207 H Uiso -0.197(3) 0.3806(17) 0.3450(15) 1.000 0.0750 . .
H223 H Uiso -0.31250 1.16370 0.08280 1.000 0.0580 calc R
H224 H Uiso -0.52600 1.13570 0.10910 1.000 0.0630 calc R
H225 H Uiso -0.59990 1.04830 0.19390 1.000 0.0610 calc R
H226 H Uiso -0.46280 0.99080 0.25320 1.000 0.0460 calc R
H231 H Uiso -0.33800 0.94800 0.31120 1.000 0.0340 calc R
H243 H Uiso -0.38950 0.67420 0.45270 1.000 0.0420 calc R
H244 H Uiso -0.35420 0.89070 0.42750 1.000 0.0470 calc R
H245 H Uiso -0.45050 0.78690 0.48730 1.000 0.0540 calc R
H251 H Uiso -0.29610 0.58250 0.44090 1.000 0.0320 calc R
H263 H Uiso -0.28310 0.26650 0.47710 1.000 0.0490 calc R
H264 H Uiso -0.37040 0.29950 0.58160 1.000 0.0510 calc R
H265 H Uiso -0.40460 0.42180 0.60040 1.000 0.0540 calc R
H266 H Uiso -0.34770 0.50940 0.51470 1.000 0.0450 calc R
H74C H Uiso 0.34790 0.97780 0.38980 1.000 0.1070 calc R
H101 H Uiso 0.077(3) 0.4229(16) 0.3442(15) 1.000 0.0580 . .
H12A H Uiso -0.17300 0.44710 0.12570 0.689(3) 0.0670 calc .
H13A H Uiso -0.15100 0.33980 0.07300 0.689(3) 0.0900 calc .
H14A H Uiso -0.02090 0.24470 0.10870 0.689(3) 0.0660 calc .
H12B H Uiso -0.25380 0.39340 0.22790 0.311(3) 0.0670 calc .
H13B H Uiso -0.24860 0.28030 0.19000 0.311(3) 0.0900 calc .
H14B H Uiso -0.07410 0.23290 0.13970 0.311(3) 0.0660 calc .
H15B H Uiso 0.12660 0.29110 0.14070 0.311(3) 0.0540 calc .
H16B H Uiso 0.11000 0.40380 0.17980 0.311(3) 0.0470 calc .

loop_
_atom_type_symbol
_atom_type_description
_atom_type_scat_dispersion_real
_atom_type_scat_dispersion_imag
_atom_type_scat_source
O O 0.0106 0.0060 'International Tables Vol C Tables 4.2.6.8 and 6.1.1.4'
N N 0.0061 0.0033 'International Tables Vol C Tables 4.2.6.8 and 6.1.1.4'
Mn Mn 0.3368 0.7283 'International Tables Vol C Tables 4.2.6.8 and 6.1.1.4'
H H 0.0000 0.0000 'International Tables Vol C Tables 4.2.6.8 and 6.1.1.4'
C C 0.0033 0.0016 'International Tables Vol C Tables 4.2.6.8 and 6.1.1.4'

loop_
_geom_angle_atom_site_label_1
_geom_angle_atom_site_label_2
_geom_angle_atom_site_label_3
_geom_angle
_geom_angle_site_symmetry_1
_geom_angle_site_symmetry_2
_geom_angle_site_symmetry_3
_geom_angle_publ_flag
O61 Mn1 O102 168.35(6) . . . yes
O61 Mn1 O103 99.67(6) . . . yes
O61 Mn1 O205 86.55(6) . . . yes
O61 Mn1 O206 101.90(6) . . . yes
O61 Mn1 N11 84.83(7) . . . yes
O102 Mn1 O103 77.96(5) . . . yes
O102 Mn1 O205 104.15(5) . . . yes
O102 Mn1 O206 84.61(6) . . . yes
O102 Mn1 N11 85.39(6) . . . yes
O103 Mn1 O205 80.53(5) . . . yes
O103 Mn1 O206 150.45(6) . . . yes
O103 Mn1 N11 110.73(6) . . . yes
O205 Mn1 O206 80.85(5) . . . yes
O205 Mn1 N11 166.83(7) . . . yes
O206 Mn1 N11 91.20(6) . . . yes
O62 Mn2 O103 87.86(6) . . . yes
O62 Mn2 O104 151.31(6) . . . yes
O62 Mn2 O204 131.22(6) . . . yes
O62 Mn2 O205 87.86(6) . . . yes
O62 Mn2 N21 80.41(7) . . . yes
O103 Mn2 O104 78.30(5) . . . yes
O103 Mn2 O204 133.41(6) . . . yes
O103 Mn2 O205 79.39(5) . . . yes
O103 Mn2 N21 117.03(6) . . . yes
O104 Mn2 O204 74.15(6) . . . yes
O104 Mn2 O205 113.62(6) . . . yes
O104 Mn2 N21 83.69(6) . . . yes
O204 Mn2 O205 78.28(5) . . . yes
O204 Mn2 N21 96.53(6) . . . yes
O205 Mn2 N21 159.13(6) . . . yes
O71 Mn3 O104 155.64(6) . . . yes
O71 Mn3 O105 97.35(6) . . . yes
O71 Mn3 O203 77.55(6) . . . yes
O71 Mn3 O204 133.31(6) . . . yes
O71 Mn3 N31 83.31(6) . . . yes
O71 Mn3 N41 75.78(7) . . . yes
O104 Mn3 O105 78.35(5) . . . yes
O104 Mn3 O203 123.24(5) . . . yes
O104 Mn3 O204 70.11(5) . . . yes
O104 Mn3 N31 96.94(6) . . . yes
O104 Mn3 N41 79.87(6) . . . yes
O105 Mn3 O203 75.11(5) . . . yes
O105 Mn3 O204 106.23(5) . . . yes
O105 Mn3 N31 170.06(6) . . . yes
O105 Mn3 N41 81.30(6) . . . yes
O203 Mn3 O204 70.69(5) . . . yes
O203 Mn3 N31 114.60(6) . . . yes
O203 Mn3 N41 141.49(6) . . . yes
O204 Mn3 N31 79.96(6) . . . yes
O204 Mn3 N41 146.40(6) . . . yes
N31 Mn3 N41 89.29(7) . . . yes
O72 Mn4 O105 88.81(6) . . . yes
O72 Mn4 O106 102.10(6) . . . yes
O72 Mn4 O202 161.92(6) . . . yes
O72 Mn4 O203 98.45(6) . . . yes
O72 Mn4 N51 82.19(7) . . . yes
O105 Mn4 O106 80.33(5) . . . yes
O105 Mn4 O202 108.16(5) . . . yes
O105 Mn4 O203 79.87(5) . . . yes
O105 Mn4 N51 163.97(7) . . . yes
O106 Mn4 O202 87.26(6) . . . yes
O106 Mn4 O203 151.00(6) . . . yes
O106 Mn4 N51 88.59(7) . . . yes
O202 Mn4 O203 79.07(6) . . . yes
O202 Mn4 N51 82.62(7) . . . yes
O203 Mn4 N51 114.47(7) . . . yes
Mn1 O61 C63 126.08(15) . . . yes
Mn2 O62 C63 135.95(15) . . . yes
Mn3 O71 C73 131.08(16) . . . yes
Mn4 O72 C73 125.06(15) . . . yes
Mn1 O102 C120 134.89(13) . . . yes
Mn1 O103 Mn2 95.74(6) . . . yes
Mn1 O103 C130 132.22(12) . . . yes
Mn2 O103 C130 121.54(12) . . . yes
Mn2 O104 Mn3 110.53(6) . . . yes
Mn2 O104 C140 115.72(12) . . . yes
Mn3 O104 C140 128.92(12) . . . yes
Mn3 O105 Mn4 96.50(6) . . . yes
Mn3 O105 C150 132.06(13) . . . yes
Mn4 O105 C150 131.41(13) . . . yes
Mn4 O106 C160 134.17(13) . . . yes
C122 O101 H101 109(2) . . . no
Mn4 O202 C220 133.68(13) . . . yes
Mn3 O203 C230 126.93(12) . . . yes
Mn4 O203 C230 132.34(13) . . . yes
Mn3 O203 Mn4 94.42(6) . . . yes
Mn2 O204 Mn3 105.22(6) . . . yes
Mn3 O204 C240 118.02(12) . . . yes
Mn2 O204 C240 131.97(13) . . . yes
Mn1 O205 Mn2 94.53(6) . . . yes
Mn2 O205 C250 134.13(13) . . . yes
Mn1 O205 C250 131.30(13) . . . yes
Mn1 O206 C260 133.71(13) . . . yes
C162 O107 H107 105(2) . . . no
C222 O201 H201 108(2) . . . no
C262 O207 H207 109(2) . . . no
Mn1 N11 C16A 124.6(2) . . . yes
Mn1 N11 C12B 117.1(4) . . . yes
Mn1 N11 C16B 124.7(4) . . . yes
Mn1 N11 C12A 119.59(19) . . . yes
C12A N11 C16A 115.5(3) . . . yes
C12B N11 C16B 114.5(6) . . . yes
C22 N21 C26 117.42(19) . . . yes
Mn2 N21 C22 117.68(15) . . . yes
Mn2 N21 C26 124.30(15) . . . yes
Mn3 N31 C36 122.39(15) . . . yes
C32 N31 C36 117.40(19) . . . yes
Mn3 N31 C32 119.76(15) . . . yes
Mn3 N41 C42 123.62(15) . . . yes
Mn3 N41 C46 119.90(15) . . . yes
C42 N41 C46 116.3(2) . . . yes
Mn4 N51 C56 123.06(18) . . . yes
C52 N51 C56 116.8(2) . . . yes
Mn4 N51 C52 120.10(18) . . . yes
N11 C12A C13A 122.2(4) . . . yes
N11 C12B C13B 122.2(9) . . . yes
C12A C13A C14A 118.1(4) . . . no
C12B C13B C14B 121.2(12) . . . no
C13A C14A C15A 118.7(4) . . . no
C13B C14B C15B 119.8(12) . . . no
C14A C15A C16A 120.2(4) . . . no
C14B C15B C16B 114.7(10) . . . no
N11 C16A C15A 125.0(4) . . . yes
N11 C16B C15B 125.4(9) . . . yes
N21 C22 C23 123.1(2) . . . yes
C22 C23 C24 119.0(2) . . . no
C23 C24 C25 118.5(2) . . . no
C24 C25 C26 119.1(2) . . . no
N21 C26 C25 123.0(2) . . . yes
N31 C32 C33 122.9(2) . . . yes
C32 C33 C34 119.2(2) . . . no
C33 C34 C35 118.4(2) . . . no
C34 C35 C36 119.4(2) . . . no
N31 C36 C35 122.7(2) . . . yes
N41 C42 C43 124.6(2) . . . yes
C42 C43 C44 118.6(2) . . . no
C43 C44 C45 117.1(2) . . . no
C44 C45 C46 120.3(2) . . . no
N41 C46 C45 123.1(2) . . . yes
N51 C52 C53 122.3(3) . . . yes
C52 C53 C54 119.0(4) . . . no
C53 C54 C55 119.0(3) . . . no
C54 C55 C56 118.8(4) . . . no
N51 C56 C55 124.0(3) . . . yes
O61 C63 O62 124.7(2) . . . yes
O61 C63 C64 118.2(2) . . . yes
O62 C63 C64 117.0(2) . . . yes
O71 C73 O72 125.1(2) . . . yes
O71 C73 C74 117.3(2) . . . yes
O72 C73 C74 117.6(2) . . . yes
C13A C12A H12A 119.00 . . . no
N11 C12A H12A 119.00 . . . no
N11 C12B H12B 119.00 . . . no
C13B C12B H12B 119.00 . . . no
C12A C13A H13A 121.00 . . . no
C14A C13A H13A 121.00 . . . no
C14B C13B H13B 119.00 . . . no
C12B C13B H13B 119.00 . . . no
C13A C14A H14A 121.00 . . . no
C15A C14A H14A 121.00 . . . no
C13B C14B H14B 120.00 . . . no
C15B C14B H14B 120.00 . . . no
C14A C15A H15A 120.00 . . . no
C16A C15A H15A 120.00 . . . no
C16B C15B H15B 123.00 . . . no
C14B C15B H15B 123.00 . . . no
C15A C16A H16A 117.00 . . . no
N11 C16A H16A 118.00 . . . no
N11 C16B H16B 117.00 . . . no
C15B C16B H16B 117.00 . . . no
O102 C120 C121 116.62(19) . . . yes
O102 C120 C131 122.00(19) . . . yes
C121 C120 C131 121.25(19) . . . no
C122 C121 C126 116.9(2) . . . no
C120 C121 C126 122.4(2) . . . no
C120 C121 C122 120.7(2) . . . no
C121 C122 C123 121.0(2) . . . no
O101 C122 C123 117.1(2) . . . yes
O101 C122 C121 121.8(2) . . . yes
C23 C22 H22 119.00 . . . no
N21 C22 H22 118.00 . . . no
C22 C23 H23 121.00 . . . no
C122 C123 C124 120.2(2) . . . no
C24 C23 H23 120.00 . . . no
C123 C124 C125 120.3(3) . . . no
C25 C24 H24 121.00 . . . no
C23 C24 H24 121.00 . . . no
C26 C25 H25 120.00 . . . no
C124 C125 C126 119.7(2) . . . no
C24 C25 H25 120.00 . . . no
C121 C126 C125 121.9(2) . . . no
C25 C26 H26 118.00 . . . no
N21 C26 H26 119.00 . . . no
C131 C130 C142 117.47(18) . . . no
O103 C130 C142 116.85(17) . . . yes
O103 C130 C131 125.51(18) . . . yes
C120 C131 C130 124.5(2) . . . no
C33 C32 H32 118.00 . . . no
N31 C32 H32 119.00 . . . no
C34 C33 H33 120.00 . . . no
C32 C33 H33 120.00 . . . no
C33 C34 H34 121.00 . . . no
C35 C34 H34 121.00 . . . no
C34 C35 H35 120.00 . . . no
C36 C35 H35 120.00 . . . no
N31 C36 H36 119.00 . . . no
C35 C36 H36 119.00 . . . no
O104 C140 C141 123.47(17) . . . yes
C141 C140 C142 119.46(18) . . . no
O104 C140 C142 117.07(17) . . . yes
C140 C141 C150 122.18(18) . . . no
C143 C141 C150 120.97(18) . . . no
C140 C141 C143 116.83(18) . . . no
C43 C42 H42 118.00 . . . no
N41 C42 H42 118.00 . . . no
C130 C142 C144 122.38(18) . . . no
C130 C142 C140 116.19(18) . . . no
C140 C142 C144 121.31(19) . . . no
C42 C43 H43 121.00 . . . no
C44 C43 H43 121.00 . . . no
C141 C143 C145 123.2(2) . . . no
C43 C44 H44 121.00 . . . no
C142 C144 C145 119.21(19) . . . no
C45 C44 H44 122.00 . . . no
C143 C145 C144 120.0(2) . . . no
C44 C45 H45 120.00 . . . no
C46 C45 H45 120.00 . . . no
C45 C46 H46 118.00 . . . no
N41 C46 H46 118.00 . . . no
O105 C150 C141 120.25(18) . . . yes
O105 C150 C151 122.19(19) . . . yes
C141 C150 C151 117.56(18) . . . no
C150 C151 C160 127.6(2) . . . no
N51 C52 H52 119.00 . . . no
C53 C52 H52 119.00 . . . no
C52 C53 H53 121.00 . . . no
C54 C53 H53 120.00 . . . no
C55 C54 H54 120.00 . . . no
C53 C54 H54 121.00 . . . no
C54 C55 H55 121.00 . . . no
C56 C55 H55 121.00 . . . no
N51 C56 H56 118.00 . . . no
C55 C56 H56 118.00 . . . no
C151 C160 C161 120.5(2) . . . no
O106 C160 C161 116.14(18) . . . yes
O106 C160 C151 123.4(2) . . . yes
C162 C161 C166 116.9(2) . . . no
C160 C161 C162 120.6(2) . . . no
C160 C161 C166 122.47(19) . . . no
O107 C162 C161 122.7(2) . . . yes
O107 C162 C163 116.75(19) . . . yes
C161 C162 C163 120.6(2) . . . no
C162 C163 C164 120.8(2) . . . no
H64A C64 H64C 109.00 . . . no
C163 C164 C165 120.0(2) . . . no
C63 C64 H64C 109.00 . . . no
H64A C64 H64B 109.00 . . . no
C63 C64 H64A 109.00 . . . no
C63 C64 H64B 110.00 . . . no
H64B C64 H64C 109.00 . . . no
C164 C165 C166 119.6(2) . . . no
C161 C166 C165 122.1(2) . . . no
H74A C74 H74C 109.00 . . . no
C73 C74 H74A 110.00 . . . no
H74B C74 H74C 109.00 . . . no
H74A C74 H74B 109.00 . . . no
C73 C74 H74B 109.00 . . . no
C73 C74 H74C 109.00 . . . no
C221 C220 C231 121.82(19) . . . no
O202 C220 C221 116.19(19) . . . yes
O202 C220 C231 121.93(19) . . . yes
C220 C221 C222 120.7(2) . . . no
C222 C221 C226 116.7(2) . . . no
C220 C221 C226 122.6(2) . . . no
O201 C222 C223 116.8(2) . . . yes
C221 C222 C223 121.1(2) . . . no
O201 C222 C221 122.2(2) . . . yes
C122 C123 H123 120.00 . . . no
C124 C123 H123 120.00 . . . no
C222 C223 C224 120.1(3) . . . no
C123 C124 H124 120.00 . . . no
C223 C224 C225 120.1(3) . . . no
C125 C124 H124 120.00 . . . no
C126 C125 H125 120.00 . . . no
C124 C125 H125 120.00 . . . no
C224 C225 C226 119.9(2) . . . no
C125 C126 H126 119.00 . . . no
C121 C126 H126 119.00 . . . no
C221 C226 C225 122.2(2) . . . no
C231 C230 C242 116.68(19) . . . no
O203 C230 C231 125.27(19) . . . yes
O203 C230 C242 117.91(18) . . . yes
C130 C131 H131 118.00 . . . no
C220 C231 C230 124.6(2) . . . no
C120 C131 H131 118.00 . . . no
O204 C240 C242 117.50(18) . . . yes
O204 C240 C241 123.38(18) . . . yes
C241 C240 C242 119.10(19) . . . no
C240 C241 C250 122.25(18) . . . no
C243 C241 C250 120.48(19) . . . no
C240 C241 C243 117.26(19) . . . no
C240 C242 C244 121.5(2) . . . no
C230 C242 C240 116.42(19) . . . no
C230 C242 C244 121.93(19) . . . no
C141 C143 H143 118.00 . . . no
C145 C143 H143 118.00 . . . no
C241 C243 C245 123.1(2) . . . no
C145 C144 H144 120.00 . . . no
C242 C244 C245 119.5(2) . . . no
C142 C144 H144 120.00 . . . no
C143 C145 H145 120.00 . . . no
C144 C145 H145 120.00 . . . no
C243 C245 C244 119.6(2) . . . no
O205 C250 C251 122.29(19) . . . yes
C241 C250 C251 118.37(18) . . . no
O205 C250 C241 119.35(18) . . . yes
C250 C251 C260 127.5(2) . . . no
C150 C151 H151 116.00 . . . no
C160 C151 H151 116.00 . . . no
O206 C260 C251 123.91(19) . . . yes
O206 C260 C261 116.13(18) . . . yes
C251 C260 C261 119.95(19) . . . no
C262 C261 C266 116.7(2) . . . no
C260 C261 C266 122.97(19) . . . no
C260 C261 C262 120.4(2) . . . no
O207 C262 C263 116.7(2) . . . yes
C261 C262 C263 120.8(2) . . . no
O207 C262 C261 122.5(2) . . . yes
C162 C163 H163 120.00 . . . no
C164 C163 H163 120.00 . . . no
C262 C263 C264 120.7(2) . . . no
C163 C164 H164 120.00 . . . no
C165 C164 H164 120.00 . . . no
C263 C264 C265 119.9(2) . . . no
C264 C265 C266 119.5(2) . . . no
C164 C165 H165 120.00 . . . no
C166 C165 H165 120.00 . . . no
C161 C166 H166 119.00 . . . no
C261 C266 C265 122.5(2) . . . no
C165 C166 H166 119.00 . . . no
C222 C223 H223 120.00 . . . no
C224 C223 H223 120.00 . . . no
C225 C224 H224 120.00 . . . no
C223 C224 H224 120.00 . . . no
C224 C225 H225 120.00 . . . no
C226 C225 H225 120.00 . . . no
C225 C226 H226 119.00 . . . no
C221 C226 H226 119.00 . . . no
C220 C231 H231 118.00 . . . no
C230 C231 H231 118.00 . . . no
C241 C243 H243 118.00 . . . no
C245 C243 H243 118.00 . . . no
C245 C244 H244 120.00 . . . no
C242 C244 H244 120.00 . . . no
C243 C245 H245 120.00 . . . no
C244 C245 H245 120.00 . . . no
C260 C251 H251 116.00 . . . no
C250 C251 H251 116.00 . . . no
C264 C263 H263 120.00 . . . no
C262 C263 H263 120.00 . . . no
C263 C264 H264 120.00 . . . no
C265 C264 H264 120.00 . . . no
C264 C265 H265 120.00 . . . no
C266 C265 H265 120.00 . . . no
C261 C266 H266 119.00 . . . no
C265 C266 H266 119.00 . . . no

loop_
_geom_bond_atom_site_label_1
_geom_bond_atom_site_label_2
_geom_bond_distance
_geom_bond_site_symmetry_1
_geom_bond_site_symmetry_2
_geom_bond_publ_flag
Mn1 O61 2.1316(17) . . yes
Mn1 O102 2.1994(15) . . yes
Mn1 O103 2.1927(14) . . yes
Mn1 O205 2.2352(14) . . yes
Mn1 O206 2.1089(15) . . yes
Mn1 N11 2.2913(19) . . yes
Mn2 O62 2.1201(16) . . yes
Mn2 O103 2.2399(14) . . yes
Mn2 O104 2.1580(14) . . yes
Mn2 O204 2.0661(14) . . yes
Mn2 O205 2.2408(15) . . yes
Mn2 N21 2.2660(18) . . yes
Mn3 O71 2.1524(17) . . yes
Mn3 O104 2.0946(14) . . yes
Mn3 O105 2.2375(15) . . yes
Mn3 O203 2.4031(14) . . yes
Mn3 O204 2.3284(14) . . yes
Mn3 N31 2.2710(18) . . yes
Mn3 N41 2.488(2) . . yes
Mn4 O72 2.1222(17) . . yes
Mn4 O105 2.2531(14) . . yes
Mn4 O106 2.1092(15) . . yes
Mn4 O202 2.1881(15) . . yes
Mn4 O203 2.1567(15) . . yes
Mn4 N51 2.307(2) . . yes
O61 C63 1.264(3) . . yes
O62 C63 1.256(3) . . yes
O71 C73 1.248(3) . . yes
O72 C73 1.253(3) . . yes
O101 C122 1.361(3) . . yes
O102 C120 1.282(3) . . yes
O103 C130 1.292(2) . . yes
O104 C140 1.316(2) . . yes
O105 C150 1.282(2) . . yes
O106 C160 1.295(3) . . yes
O107 C162 1.353(3) . . yes
O201 C222 1.356(3) . . yes
O101 H101 0.78(3) . . no
O202 C220 1.290(3) . . yes
O203 C230 1.279(3) . . yes
O204 C240 1.315(2) . . yes
O205 C250 1.290(2) . . yes
O206 C260 1.291(2) . . yes
O107 H107 0.77(3) . . no
O207 C262 1.352(3) . . yes
O201 H201 0.85(3) . . no
O207 H207 0.86(3) . . no
N11 C16A 1.300(4) . . yes
N11 C12B 1.364(10) . . yes
N11 C16B 1.300(10) . . yes
N11 C12A 1.388(5) . . yes
N21 C22 1.335(3) . . yes
N21 C26 1.331(3) . . yes
N31 C32 1.332(3) . . yes
N31 C36 1.338(3) . . yes
N41 C46 1.345(3) . . yes
N41 C42 1.331(3) . . yes
N51 C52 1.334(4) . . yes
N51 C56 1.337(4) . . yes
C12A C13A 1.391(5) . . no
C12B C13B 1.378(15) . . no
C13A C14A 1.415(6) . . no
C13B C14B 1.214(18) . . no
C14A C15A 1.309(6) . . no
C14B C15B 1.479(17) . . no
C15A C16A 1.390(5) . . no
C15B C16B 1.350(15) . . no
C22 C23 1.380(4) . . no
C23 C24 1.372(4) . . no
C24 C25 1.376(3) . . no
C25 C26 1.378(3) . . no
C32 C33 1.384(3) . . no
C33 C34 1.371(4) . . no
C34 C35 1.370(3) . . no
C35 C36 1.383(3) . . no
C42 C43 1.359(3) . . no
C43 C44 1.404(4) . . no
C44 C45 1.374(4) . . no
C45 C46 1.362(3) . . no
C52 C53 1.387(4) . . no
C53 C54 1.384(6) . . no
C54 C55 1.344(6) . . no
C55 C56 1.378(5) . . no
C63 C64 1.506(3) . . no
C73 C74 1.513(4) . . no
C12A H12A 0.9500 . . no
C12B H12B 0.9500 . . no
C13A H13A 0.9500 . . no
C13B H13B 0.9500 . . no
C14A H14A 0.9500 . . no
C14B H14B 0.9500 . . no
C15A H15A 0.9500 . . no
C15B H15B 0.9500 . . no
C16A H16A 0.9500 . . no
C16B H16B 0.9500 . . no
C120 C121 1.489(3) . . no
C120 C131 1.410(3) . . no
C121 C126 1.409(3) . . no
C121 C122 1.407(3) . . no
C22 H22 0.9500 . . no
C122 C123 1.388(3) . . no
C123 C124 1.377(4) . . no
C23 H23 0.9500 . . no
C24 H24 0.9500 . . no
C124 C125 1.383(4) . . no
C125 C126 1.375(4) . . no
C25 H25 0.9500 . . no
C26 H26 0.9500 . . no
C130 C131 1.384(3) . . no
C130 C142 1.501(3) . . no
C32 H32 0.9500 . . no
C33 H33 0.9500 . . no
C34 H34 0.9500 . . no
C35 H35 0.9500 . . no
C36 H36 0.9500 . . no
C140 C141 1.428(3) . . no
C140 C142 1.418(3) . . no
C141 C143 1.409(3) . . no
C141 C150 1.497(3) . . no
C42 H42 0.9500 . . no
C142 C144 1.388(3) . . no
C43 H43 0.9500 . . no
C143 C145 1.372(3) . . no
C144 C145 1.399(3) . . no
C44 H44 0.9500 . . no
C45 H45 0.9500 . . no
C46 H46 0.9500 . . no
C150 C151 1.409(3) . . no
C151 C160 1.397(3) . . no
C52 H52 0.9500 . . no
C53 H53 0.9500 . . no
C54 H54 0.9500 . . no
C55 H55 0.9500 . . no
C56 H56 0.9500 . . no
C160 C161 1.487(3) . . no
C161 C162 1.413(3) . . no
C161 C166 1.405(3) . . no
C162 C163 1.392(3) . . no
C163 C164 1.371(4) . . no
C64 H64A 0.9800 . . no
C64 H64B 0.9800 . . no
C164 C165 1.392(3) . . no
C64 H64C 0.9800 . . no
C165 C166 1.379(3) . . no
C74 H74C 0.9800 . . no
C74 H74A 0.9800 . . no
C74 H74B 0.9800 . . no
C220 C221 1.485(3) . . no
C220 C231 1.405(3) . . no
C221 C226 1.413(3) . . no
C221 C222 1.403(3) . . no
C222 C223 1.395(4) . . no
C223 C224 1.385(5) . . no
C123 H123 0.9500 . . no
C124 H124 0.9500 . . no
C224 C225 1.382(4) . . no
C125 H125 0.9500 . . no
C225 C226 1.373(4) . . no
C126 H126 0.9500 . . no
C230 C231 1.397(3) . . no
C230 C242 1.500(3) . . no
C131 H131 0.9500 . . no
C240 C241 1.432(3) . . no
C240 C242 1.413(3) . . no
C241 C250 1.492(3) . . no
C241 C243 1.402(3) . . no
C242 C244 1.381(3) . . no
C243 C245 1.371(3) . . no
C143 H143 0.9500 . . no
C144 H144 0.9500 . . no
C244 C245 1.405(3) . . no
C145 H145 0.9500 . . no
C250 C251 1.405(3) . . no
C251 C260 1.394(3) . . no
C151 H151 0.9500 . . no
C260 C261 1.492(3) . . no
C261 C262 1.411(3) . . no
C261 C266 1.396(3) . . no
C262 C263 1.394(3) . . no
C163 H163 0.9500 . . no
C263 C264 1.368(4) . . no
C164 H164 0.9500 . . no
C264 C265 1.390(4) . . no
C265 C266 1.380(4) . . no
C165 H165 0.9500 . . no
C166 H166 0.9500 . . no
C223 H223 0.9500 . . no
C224 H224 0.9500 . . no
C225 H225 0.9500 . . no
C226 H226 0.9500 . . no
C231 H231 0.9500 . . no
C243 H243 0.9500 . . no
C244 H244 0.9500 . . no
C245 H245 0.9500 . . no
C251 H251 0.9500 . . no
C263 H263 0.9500 . . no
C264 H264 0.9500 . . no
C265 H265 0.9500 . . no
C266 H266 0.9500 . . no

loop_
_geom_contact_atom_site_label_1
_geom_contact_atom_site_label_2
_geom_contact_distance
_geom_contact_site_symmetry_1
_geom_contact_site_symmetry_2
_geom_contact_publ_flag
Mn2 C44 3.697(2) . 1_455 no
Mn2 C36 3.941(2) . . no
Mn1 H207 3.37(3) . . no
Mn1 H101 3.49(3) . . no
Mn2 H36 3.4100 . . no
Mn2 H44 2.7600 . 1_455 no
Mn4 H107 3.44(3) . . no
Mn4 H201 3.43(3) . . no
O61 Mn2 3.5456(17) . . no
O61 O205 2.994(2) . . no
O61 N11 2.986(3) . . no
O61 C12A 2.972(4) . . no
O61 C12B 3.231(9) . . no
O62 C22 3.207(3) . . no
O62 O205 3.027(2) . . no
O62 Mn1 3.3085(16) . . no
O62 O103 3.026(2) . . no
O62 C44 3.208(3) . 1_455 no
O62 N21 2.834(2) . . no
O71 C46 3.219(3) . . no
O71 O203 2.860(2) . . no
O71 N31 2.941(2) . . no
O71 Mn4 3.2921(17) . . no
O71 C32 3.030(3) . . no
O71 N41 2.862(3) . . no
O72 O105 3.063(2) . . no
O72 Mn3 3.4843(16) . . no
O72 C52 3.083(3) . . no
O72 N51 2.915(3) . . no
O72 C46 3.419(3) . . no
O101 O102 2.501(2) . . no
O101 C34 3.274(3) . 2_566 no
O101 C33 3.291(3) . 2_566 no
O102 O206 2.901(2) . . no
O102 C130 2.881(2) . . no
O102 C16B 3.144(10) . . no
O102 O101 2.501(2) . . no
O102 O103 2.763(2) . . no
O102 C16A 3.103(4) . . no
O102 N11 3.046(2) . . no
O103 O205 2.862(2) . . no
O103 O104 2.7774(19) . . no
O103 C140 2.975(2) . . no
O103 C120 2.946(3) . . no
O103 O102 2.763(2) . . no
O103 O62 3.026(2) . . no
O104 N21 2.952(2) . . no
O104 C150 2.957(2) . . no
O104 C36 3.380(3) . . no
O104 C130 2.685(2) . . no
O104 O204 2.547(2) . . no
O104 O103 2.7774(19) . . no
O104 N41 2.957(2) . . no
O104 O105 2.7389(19) . . no
O105 C26 3.296(3) . . no
O105 O203 2.832(2) . . no
O105 O104 2.7389(19) . . no
O105 C160 2.945(3) . . no
O105 O72 3.063(2) . . no
O105 C140 2.929(2) . . no
O105 O106 2.8159(19) . . no
O105 N41 3.085(2) . . no
O105 C46 3.182(3) . . no
O106 O202 2.966(2) . . no
O106 C150 2.970(2) . . no
O106 O107 2.513(2) . . no
O106 N51 3.088(3) . . no
O106 O105 2.8159(19) . . no
O107 C15A 3.356(4) . 1_565 no
O107 O106 2.513(2) . . no
O107 C15B 3.307(11) . 1_565 no
O107 C14A 3.335(5) . 1_565 no
O61 H12A 2.3700 . . no
O61 H12B 2.8600 . . no
O62 H44 2.6100 . 1_455 no
O71 H32 2.5100 . . no
O72 H52 2.6900 . . no
O72 H46 2.6700 . . no
O101 H54 2.5600 . 1_545 no
O201 C24 3.372(3) . 2_575 no
O101 H33 2.6800 . 2_566 no
O101 H34 2.6500 . 2_566 no
O201 O202 2.495(2) . . no
O201 C14B 3.320(13) . 1_565 no
O201 C23 3.222(3) . 2_575 no
O101 H35 2.8200 . . no
O102 H101 1.80(3) . . no
O102 H16A 2.5100 . . no
O102 H35 2.8400 . . no
O202 C56 3.093(3) . . no
O202 O203 2.766(2) . . no
O202 N51 2.969(3) . . no
O102 H16B 2.6400 . . no
O202 C25 3.400(3) . . no
O202 C230 2.889(2) . . no
O202 O201 2.495(2) . . no
O202 O106 2.966(2) . . no
O102 H36 2.8800 . . no
O203 C240 2.956(2) . . no
O203 O202 2.766(2) . . no
O203 O204 2.7378(19) . . no
O203 O105 2.832(2) . . no
O203 C220 2.945(3) . . no
O203 C73 3.359(3) . . no
O203 O71 2.860(2) . . no
O204 C230 2.695(2) . . no
O204 C26 3.396(3) . . no
O204 O203 2.7378(19) . . no
O204 N21 3.236(2) . . no
O204 C250 2.956(2) . . no
O204 N31 2.956(2) . . no
O204 O205 2.7219(19) . . no
O204 O104 2.547(2) . . no
O104 H36 2.8000 . . no
O205 O103 2.862(2) . . no
O205 O62 3.027(2) . . no
O105 H46 2.6700 . . no
O205 C260 2.942(2) . . no
O205 C36 3.221(3) . . no
O205 C63 3.285(3) . . no
O205 O204 2.7219(19) . . no
O205 C240 2.912(2) . . no
O205 O206 2.8187(19) . . no
O205 O61 2.994(2) . . no
O206 O207 2.500(2) . . no
O206 N11 3.146(2) . . no
O206 O102 2.901(2) . . no
O206 C250 2.969(2) . . no
O206 O205 2.8187(19) . . no
O206 C12B 3.339(10) . . no
O106 H225 2.6600 . 1_655 no
O106 H107 1.81(3) . . no
O107 H15A 2.8000 . 1_565 no
O207 O206 2.500(2) . . no
O107 H14A 2.7400 . 1_565 no
O207 C55 3.242(4) . 1_545 no
O207 C54 3.352(4) . 1_545 no
O107 H15B 2.6100 . 1_565 no
O201 H25 2.9100 . . no
O201 H14A 2.7900 . 1_565 no
O201 H24 2.8400 . 2_575 no
O201 H14B 2.4200 . 1_565 no
O201 H23 2.5200 . 2_575 no
O202 H201 1.73(3) . . no
O202 H26 2.9100 . . no
O202 H25 2.7900 . . no
O202 H56 2.6000 . . no
O204 H44 2.7700 . 1_455 no
O204 H26 2.8600 . . no
O206 H125 2.7400 . 1_455 no
O206 H207 1.75(3) . . no
O207 H54 2.8200 . 1_545 no
O207 H55 2.5900 . 1_545 no
N11 O61 2.986(3) . . no
N11 O102 3.046(2) . . no
N11 O206 3.146(2) . . no
N21 O62 2.834(2) . . no
N21 O104 2.952(2) . . no
N21 O204 3.236(2) . . no
N21 C140 3.138(3) . . no
N21 C141 3.442(3) . . no
N31 O71 2.941(2) . . no
N31 O204 2.956(2) . . no
N31 C240 3.173(3) . . no
N41 O71 2.862(3) . . no
N41 O104 2.957(2) . . no
N41 O105 3.085(2) . . no
N41 C73 3.353(3) . . no
N41 C140 3.079(3) . . no
N41 C141 3.262(3) . . no
N41 C150 3.422(3) . . no
N51 O72 2.915(3) . . no
N51 O106 3.088(3) . . no
N51 O202 2.969(3) . . no
C14A O107 3.335(5) . 1_545 no
C14B O201 3.320(13) . 1_545 no
C15A O107 3.356(4) . 1_545 no
C15A C54 3.508(6) . 1_545 no
C15B O107 3.307(11) . 1_545 no
C16A C54 3.591(5) . 1_545 no
C22 C141 3.396(3) . . no
C22 C140 3.281(3) . . no
C23 C162 3.551(3) . 2_575 no
C23 O201 3.222(3) . 2_575 no
C23 C163 3.402(3) . 2_575 no
C24 C161 3.581(3) . 2_575 no
C24 C163 3.560(3) . 2_575 no
C24 C151 3.597(3) . . no
C24 C162 3.460(3) . 2_575 no
C24 O201 3.372(3) . 2_575 no
C25 O202 3.400(3) . . no
C25 C150 3.572(3) . . no
C25 C151 3.539(3) . . no
C25 C165 3.549(3) . 2_575 no
C26 C220 3.582(3) . . no
C26 C150 3.390(3) . . no
C26 O105 3.296(3) . . no
C32 C240 3.477(3) . . no
C33 C263 3.399(3) . 2_566 no
C33 O101 3.291(3) . 2_566 no
C34 O101 3.274(3) . 2_566 no
C35 C250 3.415(3) . . no
C35 C251 3.388(3) . . no
C36 C42 3.565(3) . . no
C36 O205 3.221(3) . . no
C36 C250 3.270(3) . . no
C36 Mn2 3.941(2) . . no
C42 C36 3.565(3) . . no
C42 C140 3.483(3) . . no
C43 C63 3.556(3) . 1_655 no
C44 Mn2 3.697(2) . 1_655 no
C44 C63 3.588(4) . 1_655 no
C44 C241 3.430(3) . 1_655 no
C44 O62 3.208(3) . 1_655 no
C44 C240 3.352(3) . 1_655 no
C46 O72 3.419(3) . . no
C46 C141 3.461(3) . . no
C46 C150 3.338(3) . . no
C46 C73 3.189(3) . . no
C54 C15A 3.508(6) . 1_565 no
C54 C16A 3.591(5) . 1_565 no
C54 O207 3.352(4) . 1_565 no
C55 O207 3.242(4) . 1_565 no
C56 C220 3.563(4) . . no
C63 C43 3.556(3) . 1_455 no
C63 C44 3.588(4) . 1_455 no
C73 C46 3.189(3) . . no
C12B H207 2.90(3) . . no
C14A H23 3.0100 . 2_565 no
C23 H14A 2.9800 . 2_565 no
C36 H42 2.7800 . . no
C140 C42 3.483(3) . . no
C140 C22 3.281(3) . . no
C141 N41 3.262(3) . . no
C141 C46 3.461(3) . . no
C141 N21 3.442(3) . . no
C141 C22 3.396(3) . . no
C42 H264 2.9000 . 2_566 no
C143 C164 3.383(3) . 2_675 no
C43 H64C 2.8900 . 1_655 no
C45 H164 3.0500 . 2_675 no
C150 C46 3.338(3) . . no
C150 C25 3.572(3) . . no
C150 C26 3.390(3) . . no
C151 C25 3.539(3) . . no
C151 C24 3.597(3) . . no
C53 H15A 2.9400 . 1_565 no
C54 H15A 2.9200 . 1_565 no
C161 C24 3.581(3) . 2_575 no
C162 C23 3.551(3) . 2_575 no
C162 C24 3.460(3) . 2_575 no
C163 C24 3.560(3) . 2_575 no
C163 C23 3.402(3) . 2_575 no
C164 C143 3.383(3) . 2_675 no
C165 C25 3.549(3) . 2_575 no
C73 H46 2.7500 . . no
C120 H16B 2.8400 . . no
C120 H36 2.8900 . . no
C120 H101 2.44(3) . . no
C220 C56 3.563(4) . . no
C220 C26 3.582(3) . . no
C125 H12B 3.0700 . 1_655 no
C126 H131 2.6500 . . no
C130 H36 3.0100 . . no
C131 H36 3.0200 . . no
C131 H144 3.0400 . . no
C131 H126 2.6500 . . no
C240 C44 3.352(3) . 1_455 no
C240 C32 3.477(3) . . no
C241 C44 3.430(3) . 1_455 no
C143 H151 2.5000 . . no
C243 C264 3.383(3) . 2_466 no
C144 H131 2.8700 . . no
C250 C35 3.415(3) . . no
C250 C36 3.270(3) . . no
C150 H46 2.9100 . . no
C151 H143 2.5600 . . no
C251 C35 3.388(3) . . no
C151 H166 2.6300 . . no
C160 H107 2.43(3) . . no
C160 H225 3.0200 . 1_655 no
C162 H224 2.8700 . 1_655 no
C263 C33 3.399(3) . 2_566 no
C264 C243 3.383(3) . 2_466 no
C164 H143 2.9100 . 2_675 no
C165 H143 3.0700 . 2_675 no
C166 H151 2.5600 . . no
C220 H56 2.7800 . . no
C220 H26 2.8500 . . no
C220 H201 2.39(3) . . no
C225 H52 3.0900 . 1_455 no
C226 H231 2.6700 . . no
C230 H26 2.9100 . . no
C231 H226 2.6700 . . no
C231 H244 2.9500 . . no
C231 H26 2.9200 . . no
C240 H44 2.7400 . 1_455 no
C241 H44 2.9700 . 1_455 no
C243 H251 2.5200 . . no
C244 H231 2.7900 . . no
C251 H266 2.6200 . . no
C251 H243 2.5600 . . no
C260 H125 3.0700 . 1_455 no
C260 H207 2.42(3) . . no
C262 H124 2.8900 . 1_455 no
C264 H243 2.8600 . 2_466 no
C266 H251 2.5600 . . no
H12A O61 2.3700 . . no
H12B O61 2.8600 . . no
H12B H125 2.3800 . 1_455 no
H12B C125 3.0700 . 1_455 no
H14A O201 2.7900 . 1_545 no
H14A O107 2.7400 . 1_545 no
H14A C23 2.9800 . 2_565 no
H14A H23 2.1700 . 2_565 no
H14B O201 2.4200 . 1_545 no
H14B H23 2.5100 . 2_565 no
H15A O107 2.8000 . 1_545 no
H15A C53 2.9400 . 1_545 no
H15A C54 2.9200 . 1_545 no
H15B O107 2.6100 . 1_545 no
H16A H101 2.5100 . . no
H16A O102 2.5100 . . no
H16B C120 2.8400 . . no
H16B O102 2.6400 . . no
H23 O201 2.5200 . 2_575 no
H23 C14A 3.0100 . 2_565 no
H23 H14A 2.1700 . 2_565 no
H23 H14B 2.5100 . 2_565 no
H24 O201 2.8400 . 2_575 no
H24 H24 2.5300 . 2_575 no
H25 O202 2.7900 . . no
H25 O201 2.9100 . . no
H26 O204 2.8600 . . no
H26 C220 2.8500 . . no
H26 C230 2.9100 . . no
H26 O202 2.9100 . . no
H26 C231 2.9200 . . no
H32 O71 2.5100 . . no
H33 H54 2.4400 . 2_576 no
H33 O101 2.6800 . 2_566 no
H34 O101 2.6500 . 2_566 no
H35 O102 2.8400 . . no
H35 O101 2.8200 . . no
H35 H101 2.5900 . . no
H36 C120 2.8900 . . no
H36 C130 3.0100 . . no
H36 H42 2.4500 . . no
H36 O102 2.8800 . . no
H36 C131 3.0200 . . no
H36 Mn2 3.4100 . . no
H36 O104 2.8000 . . no
H42 C36 2.7800 . . no
H42 H36 2.4500 . . no
H44 O204 2.7700 . 1_655 no
H44 C241 2.9700 . 1_655 no
H44 O62 2.6100 . 1_655 no
H44 C240 2.7400 . 1_655 no
H44 Mn2 2.7600 . 1_655 no
H46 O72 2.6700 . . no
H46 C150 2.9100 . . no
H46 O105 2.6700 . . no
H46 C73 2.7500 . . no
H52 C225 3.0900 . 1_655 no
H52 H225 2.4700 . 1_655 no
H52 O72 2.6900 . . no
H54 O101 2.5600 . 1_565 no
H54 O207 2.8200 . 1_565 no
H54 H33 2.4400 . 2_576 no
H55 O207 2.5900 . 1_565 no
H56 O202 2.6000 . . no
H56 C220 2.7800 . . no
H64C C43 2.8900 . 1_455 no
H101 Mn1 3.49(3) . . no
H101 O102 1.80(3) . . no
H101 H35 2.5900 . . no
H101 H16A 2.5100 . . no
H101 C120 2.44(3) . . no
H107 Mn4 3.44(3) . . no
H107 C160 2.43(3) . . no
H107 O106 1.81(3) . . no
H124 C262 2.8900 . 1_655 no
H125 C260 3.0700 . 1_655 no
H125 H12B 2.3800 . 1_655 no
H125 O206 2.7400 . 1_655 no
H126 C131 2.6500 . . no
H126 H131 2.0600 . . no
H131 C144 2.8700 . . no
H131 C126 2.6500 . . no
H131 H126 2.0600 . . no
H143 C151 2.5600 . . no
H143 H151 1.9600 . . no
H143 C164 2.9100 . 2_675 no
H143 C165 3.0700 . 2_675 no
H144 C131 3.0400 . . no
H151 C166 2.5600 . . no
H151 H143 1.9600 . . no
H151 H166 1.9900 . . no
H151 C143 2.5000 . . no
H164 C45 3.0500 . 2_675 no
H166 H151 1.9900 . . no
H166 C151 2.6300 . . no
H201 O202 1.73(3) . . no
H201 Mn4 3.43(3) . . no
H201 C220 2.39(3) . . no
H207 O206 1.75(3) . . no
H207 Mn1 3.37(3) . . no
H207 C12B 2.90(3) . . no
H207 C260 2.42(3) . . no
H224 C162 2.8700 . 1_455 no
H225 H52 2.4700 . 1_455 no
H225 C160 3.0200 . 1_455 no
H225 O106 2.6600 . 1_455 no
H226 H231 2.0900 . . no
H226 C231 2.6700 . . no
H231 C226 2.6700 . . no
H231 H244 2.5400 . . no
H231 C244 2.7900 . . no
H231 H226 2.0900 . . no
H243 C251 2.5600 . . no
H243 H251 1.9600 . . no
H243 C264 2.8600 . 2_466 no
H244 C231 2.9500 . . no
H244 H231 2.5400 . . no
H251 H266 1.9700 . . no
H251 C243 2.5200 . . no
H251 C266 2.5600 . . no
H251 H243 1.9600 . . no
H264 C42 2.9000 . 2_566 no
H266 C251 2.6200 . . no
H266 H251 1.9700 . . no

loop_
_geom_hbond_atom_site_label_D
_geom_hbond_atom_site_label_H
_geom_hbond_atom_site_label_A
_geom_hbond_distance_DH
_geom_hbond_distance_HA
_geom_hbond_distance_DA
_geom_hbond_angle_DHA
_geom_hbond_site_symmetry_A
_geom_hbond_publ_flag
O101 H101 O102 0.78(3) 1.80(3) 2.501(2) 148(3) . yes
O107 H107 O106 0.77(3) 1.81(3) 2.513(2) 152(3) . yes
O201 H201 O202 0.85(3) 1.73(3) 2.495(2) 149(3) . yes
O207 H207 O206 0.86(3) 1.75(3) 2.500(2) 146(3) . yes
C12A H12A O61 0.9500 2.3700 2.972(4) 121.00 . yes
C16A H16A O102 0.9500 2.5100 3.103(4) 120.00 . yes
C23 H23 O201 0.9500 2.5200 3.222(3) 131.00 2_575 yes
C32 H32 O71 0.9500 2.5100 3.030(3) 115.00 . yes
C54 H54 O101 0.9500 2.5600 3.424(4) 151.00 1_565 yes
C55 H55 O207 0.9500 2.5900 3.242(4) 127.00 1_565 yes

loop_
_geom_torsion_atom_site_label_1
_geom_torsion_atom_site_label_2
_geom_torsion_atom_site_label_3
_geom_torsion_atom_site_label_4
_geom_torsion
_geom_torsion_site_symmetry_1
_geom_torsion_site_symmetry_2
_geom_torsion_site_symmetry_3
_geom_torsion_site_symmetry_4
_geom_torsion_publ_flag
O103 Mn1 O61 C63 -26.78(19) . . . . no
O205 Mn1 O61 C63 53.00(18) . . . . no
O206 Mn1 O61 C63 132.89(18) . . . . no
N11 Mn1 O61 C63 -136.97(19) . . . . no
O103 Mn1 O102 C120 -15.61(18) . . . . no
O205 Mn1 O102 C120 -92.47(18) . . . . no
O206 Mn1 O102 C120 -171.60(19) . . . . no
N11 Mn1 O102 C120 96.75(19) . . . . no
O61 Mn1 O103 Mn2 61.21(6) . . . . no
O61 Mn1 O103 C130 -155.56(17) . . . . no
O102 Mn1 O103 Mn2 -130.40(6) . . . . no
O102 Mn1 O103 C130 12.83(17) . . . . no
O205 Mn1 O103 Mn2 -23.61(5) . . . . no
O205 Mn1 O103 C130 119.62(17) . . . . no
O206 Mn1 O103 Mn2 -75.22(12) . . . . no
O206 Mn1 O103 C130 68.0(2) . . . . no
N11 Mn1 O103 Mn2 149.30(6) . . . . no
N11 Mn1 O103 C130 -67.47(18) . . . . no
O61 Mn1 O205 Mn2 -76.86(6) . . . . no
O61 Mn1 O205 C250 105.36(17) . . . . no
O102 Mn1 O205 Mn2 98.47(6) . . . . no
O102 Mn1 O205 C250 -79.31(17) . . . . no
O103 Mn1 O205 Mn2 23.55(5) . . . . no
O103 Mn1 O205 C250 -154.23(18) . . . . no
O206 Mn1 O205 Mn2 -179.51(6) . . . . no
O206 Mn1 O205 C250 2.72(17) . . . . no
O61 Mn1 O206 C260 -92.06(18) . . . . no
O102 Mn1 O206 C260 97.71(18) . . . . no
O103 Mn1 O206 C260 44.0(2) . . . . no
O205 Mn1 O206 C260 -7.58(18) . . . . no
N11 Mn1 O206 C260 -177.03(18) . . . . no
O61 Mn1 N11 C12A 17.7(2) . . . . no
O61 Mn1 N11 C16A -168.5(3) . . . . no
O102 Mn1 N11 C12A -156.0(2) . . . . no
O102 Mn1 N11 C16A 17.9(3) . . . . no
O103 Mn1 N11 C12A -80.7(2) . . . . no
O103 Mn1 N11 C16A 93.1(3) . . . . no
O206 Mn1 N11 C12A 119.5(2) . . . . no
O206 Mn1 N11 C16A -66.6(3) . . . . no
O103 Mn2 O62 C63 57.3(2) . . . . no
O104 Mn2 O62 C63 117.9(2) . . . . no
O204 Mn2 O62 C63 -94.6(2) . . . . no
O205 Mn2 O62 C63 -22.2(2) . . . . no
N21 Mn2 O62 C63 175.1(2) . . . . no
O62 Mn2 O103 Mn1 -64.59(6) . . . . no
O62 Mn2 O103 C130 146.76(15) . . . . no
O104 Mn2 O103 Mn1 140.70(6) . . . . no
O104 Mn2 O103 C130 -7.96(14) . . . . no
O204 Mn2 O103 Mn1 86.14(8) . . . . no
O204 Mn2 O103 C130 -62.52(17) . . . . no
O205 Mn2 O103 Mn1 23.63(5) . . . . no
O205 Mn2 O103 C130 -125.03(15) . . . . no
N21 Mn2 O103 Mn1 -142.69(6) . . . . no
N21 Mn2 O103 C130 68.65(16) . . . . no
O62 Mn2 O104 Mn3 155.65(10) . . . . no
O62 Mn2 O104 C140 -2.04(19) . . . . no
O103 Mn2 O104 Mn3 -141.59(7) . . . . no
O103 Mn2 O104 C140 60.72(13) . . . . no
O204 Mn2 O104 Mn3 0.43(6) . . . . no
O204 Mn2 O104 C140 -157.26(13) . . . . no
O205 Mn2 O104 Mn3 -68.79(7) . . . . no
O205 Mn2 O104 C140 133.52(12) . . . . no
N21 Mn2 O104 Mn3 99.08(7) . . . . no
N21 Mn2 O104 C140 -58.61(13) . . . . no
O62 Mn2 O204 Mn3 -164.86(6) . . . . no
O62 Mn2 O204 C240 41.04(19) . . . . no
O103 Mn2 O204 Mn3 55.65(9) . . . . no
O103 Mn2 O204 C240 -98.45(17) . . . . no
O104 Mn2 O204 Mn3 -0.38(5) . . . . no
O104 Mn2 O204 C240 -154.48(18) . . . . no
O205 Mn2 O204 Mn3 118.59(6) . . . . no
O205 Mn2 O204 C240 -35.51(17) . . . . no
N21 Mn2 O204 Mn3 -81.90(7) . . . . no
N21 Mn2 O204 C240 124.00(17) . . . . no
O62 Mn2 O205 Mn1 65.11(6) . . . . no
O62 Mn2 O205 C250 -117.21(18) . . . . no
O103 Mn2 O205 Mn1 -23.11(5) . . . . no
O103 Mn2 O205 C250 154.57(18) . . . . no
O104 Mn2 O205 Mn1 -95.23(6) . . . . no
O104 Mn2 O205 C250 82.45(18) . . . . no
O204 Mn2 O205 Mn1 -161.95(6) . . . . no
O204 Mn2 O205 C250 15.73(18) . . . . no
N21 Mn2 O205 Mn1 120.65(15) . . . . no
N21 Mn2 O205 C250 -61.7(3) . . . . no
O62 Mn2 N21 C22 -67.39(16) . . . . no
O62 Mn2 N21 C26 121.75(18) . . . . no
O103 Mn2 N21 C22 15.22(18) . . . . no
O103 Mn2 N21 C26 -155.64(16) . . . . no
O104 Mn2 N21 C22 88.64(16) . . . . no
O104 Mn2 N21 C26 -82.23(18) . . . . no
O204 Mn2 N21 C22 161.82(16) . . . . no
O204 Mn2 N21 C26 -9.04(18) . . . . no
O205 Mn2 N21 C22 -124.06(19) . . . . no
O205 Mn2 N21 C26 65.1(3) . . . . no
O104 Mn3 O71 C73 75.7(2) . . . . no
O105 Mn3 O71 C73 -2.2(2) . . . . no
O203 Mn3 O71 C73 -75.2(2) . . . . no
O204 Mn3 O71 C73 -122.82(19) . . . . no
N31 Mn3 O71 C73 167.8(2) . . . . no
N41 Mn3 O71 C73 76.8(2) . . . . no
O71 Mn3 O104 Mn2 165.37(11) . . . . no
O71 Mn3 O104 C140 -40.7(2) . . . . no
O105 Mn3 O104 Mn2 -112.61(7) . . . . no
O105 Mn3 O104 C140 41.31(15) . . . . no
O203 Mn3 O104 Mn2 -49.27(8) . . . . no
O203 Mn3 O104 C140 104.65(16) . . . . no
O204 Mn3 O104 Mn2 -0.39(6) . . . . no
O204 Mn3 O104 C140 153.53(16) . . . . no
N31 Mn3 O104 Mn2 76.26(7) . . . . no
N31 Mn3 O104 C140 -129.82(16) . . . . no
N41 Mn3 O104 Mn2 164.29(8) . . . . no
N41 Mn3 O104 C140 -41.80(16) . . . . no
O71 Mn3 O105 Mn4 -48.04(7) . . . . no
O71 Mn3 O105 C150 129.95(17) . . . . no
O104 Mn3 O105 Mn4 156.28(6) . . . . no
O104 Mn3 O105 C150 -25.73(17) . . . . no
O203 Mn3 O105 Mn4 26.94(5) . . . . no
O203 Mn3 O105 C150 -155.07(18) . . . . no
O204 Mn3 O105 Mn4 91.23(6) . . . . no
O204 Mn3 O105 C150 -90.78(18) . . . . no
N41 Mn3 O105 Mn4 -122.35(7) . . . . no
N41 Mn3 O105 C150 55.64(18) . . . . no
O71 Mn3 O203 Mn4 73.06(6) . . . . no
O71 Mn3 O203 C230 -132.37(17) . . . . no
O104 Mn3 O203 Mn4 -93.05(7) . . . . no
O104 Mn3 O203 C230 61.52(17) . . . . no
O105 Mn3 O203 Mn4 -28.14(5) . . . . no
O105 Mn3 O203 C230 126.43(16) . . . . no
O204 Mn3 O203 Mn4 -141.69(7) . . . . no
O204 Mn3 O203 C230 12.88(15) . . . . no
N31 Mn3 O203 Mn4 149.63(6) . . . . no
N31 Mn3 O203 C230 -55.80(17) . . . . no
N41 Mn3 O203 Mn4 26.03(11) . . . . no
N41 Mn3 O203 C230 -179.40(15) . . . . no
O71 Mn3 O204 Mn2 -171.59(6) . . . . no
O71 Mn3 O204 C240 -13.18(16) . . . . no
O104 Mn3 O204 Mn2 0.40(6) . . . . no
O104 Mn3 O204 C240 158.82(14) . . . . no
O105 Mn3 O204 Mn2 71.19(7) . . . . no
O105 Mn3 O204 C240 -130.39(13) . . . . no
O203 Mn3 O204 Mn2 138.52(7) . . . . no
O203 Mn3 O204 C240 -63.07(13) . . . . no
N31 Mn3 O204 Mn2 -100.82(7) . . . . no
N31 Mn3 O204 C240 57.60(14) . . . . no
N41 Mn3 O204 Mn2 -27.64(13) . . . . no
N41 Mn3 O204 C240 130.78(15) . . . . no
O71 Mn3 N31 C32 37.57(16) . . . . no
O71 Mn3 N31 C36 -150.28(17) . . . . no
O104 Mn3 N31 C32 -166.96(16) . . . . no
O104 Mn3 N31 C36 5.19(17) . . . . no
O203 Mn3 N31 C32 -35.42(18) . . . . no
O203 Mn3 N31 C36 136.72(16) . . . . no
O204 Mn3 N31 C32 -98.65(16) . . . . no
O204 Mn3 N31 C36 73.49(16) . . . . no
N41 Mn3 N31 C32 113.34(17) . . . . no
N41 Mn3 N31 C36 -74.52(17) . . . . no
O71 Mn3 N41 C42 112.9(2) . . . . no
O71 Mn3 N41 C46 -62.22(18) . . . . no
O104 Mn3 N41 C42 -67.55(19) . . . . no
O104 Mn3 N41 C46 117.31(18) . . . . no
O105 Mn3 N41 C42 -147.17(19) . . . . no
O105 Mn3 N41 C46 37.69(17) . . . . no
O203 Mn3 N41 C42 160.40(16) . . . . no
O203 Mn3 N41 C46 -14.7(2) . . . . no
O204 Mn3 N41 C42 -40.9(2) . . . . no
O204 Mn3 N41 C46 143.99(16) . . . . no
N31 Mn3 N41 C42 29.64(19) . . . . no
N31 Mn3 N41 C46 -145.51(18) . . . . no
O105 Mn4 O72 C73 -68.65(18) . . . . no
O106 Mn4 O72 C73 -148.50(18) . . . . no
O203 Mn4 O72 C73 10.92(19) . . . . no
N51 Mn4 O72 C73 124.65(19) . . . . no
O72 Mn4 O105 Mn3 69.10(6) . . . . no
O72 Mn4 O105 C150 -108.91(17) . . . . no
O106 Mn4 O105 Mn3 171.59(6) . . . . no
O106 Mn4 O105 C150 -6.43(17) . . . . no
O202 Mn4 O105 Mn3 -104.55(6) . . . . no
O202 Mn4 O105 C150 77.43(18) . . . . no
O203 Mn4 O105 Mn3 -29.71(6) . . . . no
O203 Mn4 O105 C150 152.28(18) . . . . no
O72 Mn4 O106 C160 97.29(18) . . . . no
O105 Mn4 O106 C160 10.62(18) . . . . no
O202 Mn4 O106 C160 -98.33(18) . . . . no
O203 Mn4 O106 C160 -36.9(2) . . . . no
N51 Mn4 O106 C160 178.99(19) . . . . no
O105 Mn4 O202 C220 90.90(18) . . . . no
O106 Mn4 O202 C220 169.79(18) . . . . no
O203 Mn4 O202 C220 15.49(18) . . . . no
N51 Mn4 O202 C220 -101.28(18) . . . . no
O72 Mn4 O203 Mn3 -59.88(6) . . . . no
O72 Mn4 O203 C230 147.80(17) . . . . no
O105 Mn4 O203 Mn3 27.38(5) . . . . no
O105 Mn4 O203 C230 -124.95(18) . . . . no
O106 Mn4 O203 Mn3 74.98(12) . . . . no
O106 Mn4 O203 C230 -77.4(2) . . . . no
O202 Mn4 O203 Mn3 138.29(6) . . . . no
O202 Mn4 O203 C230 -14.04(17) . . . . no
N51 Mn4 O203 Mn3 -145.10(7) . . . . no
N51 Mn4 O203 C230 62.57(19) . . . . no
O72 Mn4 N51 C52 44.3(2) . . . . no
O72 Mn4 N51 C56 -135.4(2) . . . . no
O106 Mn4 N51 C52 -58.1(2) . . . . no
O106 Mn4 N51 C56 122.2(2) . . . . no
O202 Mn4 N51 C52 -145.5(2) . . . . no
O202 Mn4 N51 C56 34.8(2) . . . . no
O203 Mn4 N51 C52 140.1(2) . . . . no
O203 Mn4 N51 C56 -39.6(2) . . . . no
Mn1 O61 C63 O62 -3.0(3) . . . . no
Mn1 O61 C63 C64 176.76(15) . . . . no
Mn2 O62 C63 O61 -16.9(4) . . . . no
Mn2 O62 C63 C64 163.35(16) . . . . no
Mn3 O71 C73 O72 26.2(4) . . . . no
Mn3 O71 C73 C74 -153.84(19) . . . . no
Mn4 O72 C73 O71 16.9(3) . . . . no
Mn4 O72 C73 C74 -163.07(18) . . . . no
H101 O101 C122 C121 -1(2) . . . . no
H101 O101 C122 C123 178(2) . . . . no
Mn4 O202 C220 C221 175.88(13) . . . . no
Mn4 O202 C220 C231 -7.0(3) . . . . no
Mn3 O203 C230 C231 -140.01(18) . . . . no
Mn4 O203 C230 C242 -179.86(13) . . . . no
Mn4 O203 C230 C231 4.6(3) . . . . no
Mn3 O203 C230 C242 35.5(2) . . . . no
Mn2 O204 C240 C242 -142.97(16) . . . . no
Mn2 O204 C240 C241 35.3(3) . . . . no
Mn3 O204 C240 C241 -116.23(18) . . . . no
Mn3 O204 C240 C242 65.6(2) . . . . no
Mn1 O205 C250 C241 -179.07(13) . . . . no
Mn2 O205 C250 C251 -175.77(14) . . . . no
Mn1 O205 C250 C251 1.2(3) . . . . no
Mn2 O205 C250 C241 4.0(3) . . . . no
Mn1 O206 C260 C251 8.4(3) . . . . no
Mn1 O206 C260 C261 -170.59(13) . . . . no
H107 O107 C162 C161 -6(3) . . . . no
H107 O107 C162 C163 174(3) . . . . no
Mn1 N11 C12A C13A 177.1(3) . . . . no
C16A N11 C12A C13A 2.7(5) . . . . no
Mn1 N11 C16A C15A -178.6(3) . . . . no
C12A N11 C16A C15A -4.5(6) . . . . no
Mn2 N21 C22 C23 -171.03(17) . . . . no
C22 N21 C26 C25 1.0(3) . . . . no
C26 N21 C22 C23 0.5(3) . . . . no
Mn2 N21 C26 C25 171.85(17) . . . . no
Mn3 N31 C36 C35 -173.52(16) . . . . no
Mn3 N31 C32 C33 171.91(17) . . . . no
C32 N31 C36 C35 -1.2(3) . . . . no
C36 N31 C32 C33 -0.6(3) . . . . no
C46 N41 C42 C43 0.6(4) . . . . no
Mn3 N41 C46 C45 175.87(19) . . . . no
Mn3 N41 C42 C43 -174.7(2) . . . . no
C42 N41 C46 C45 0.4(4) . . . . no
Mn4 N51 C52 C53 -179.3(2) . . . . no
C56 N51 C52 C53 0.5(4) . . . . no
Mn4 N51 C56 C55 178.1(3) . . . . no
C52 N51 C56 C55 -1.7(5) . . . . no
N11 C12A C13A C14A -2.0(7) . . . . no
C12A C13A C14A C15A 3.0(7) . . . . no
C13A C14A C15A C16A -4.6(7) . . . . no
C14A C15A C16A N11 5.7(7) . . . . no
N21 C22 C23 C24 -1.3(3) . . . . no
C22 C23 C24 C25 0.7(3) . . . . no
C23 C24 C25 C26 0.6(3) . . . . no
C24 C25 C26 N21 -1.5(3) . . . . no
N31 C32 C33 C34 2.1(3) . . . . no
C32 C33 C34 C35 -1.7(3) . . . . no
C33 C34 C35 C36 0.0(3) . . . . no
C34 C35 C36 N31 1.5(3) . . . . no
N41 C42 C43 C44 -0.6(4) . . . . no
C42 C43 C44 C45 -0.5(4) . . . . no
C43 C44 C45 C46 1.4(4) . . . . no
C44 C45 C46 N41 -1.4(4) . . . . no
N51 C52 C53 C54 1.2(5) . . . . no
C52 C53 C54 C55 -1.7(6) . . . . no
C53 C54 C55 C56 0.6(6) . . . . no
C54 C55 C56 N51 1.1(5) . . . . no
C121 C120 C131 H131 15.00 . . . . no
C231 C220 C221 C222 179.7(2) . . . . no
C231 C220 C221 C226 -3.4(3) . . . . no
O202 C220 C231 C230 -11.3(3) . . . . no
O102 C120 C131 H131 -170.00 . . . . no
O202 C220 C221 C222 -3.2(3) . . . . no
O202 C220 C221 C226 173.8(2) . . . . no
C221 C220 C231 C230 165.6(2) . . . . no
C222 C221 C226 C225 -0.2(4) . . . . no
C220 C221 C222 O201 -1.9(3) . . . . no
C220 C221 C222 C223 178.5(2) . . . . no
C226 C221 C222 O201 -179.0(2) . . . . no
C226 C221 C222 C223 1.4(3) . . . . no
C220 C221 C226 C225 -177.3(2) . . . . no
C120 C121 C126 H126 -1.00 . . . . no
C122 C121 C126 H126 -180.00 . . . . no
O101 C122 C123 H123 1.00 . . . . no
C121 C122 C123 H123 -179.00 . . . . no
C221 C222 C223 C224 -1.5(4) . . . . no
O201 C222 C223 C224 178.8(2) . . . . no
H123 C123 C124 C125 180.00 . . . . no
C122 C123 C124 H124 180.00 . . . . no
C222 C223 C224 C225 0.5(4) . . . . no
H123 C123 C124 H124 0.00 . . . . no
C123 C124 C125 H125 179.00 . . . . no
H124 C124 C125 C126 179.00 . . . . no
C223 C224 C225 C226 0.7(4) . . . . no
H124 C124 C125 H125 0.00 . . . . no
C224 C225 C226 C221 -0.8(4) . . . . no
C124 C125 C126 H126 -179.00 . . . . no
H125 C125 C126 C121 -180.00 . . . . no
H125 C125 C126 H126 1.00 . . . . no
C242 C230 C231 C220 -162.8(2) . . . . no
O203 C230 C242 C240 -56.3(3) . . . . no
O203 C230 C231 C220 12.8(3) . . . . no
O103 C130 C131 H131 167.00 . . . . no
C142 C130 C131 H131 -18.00 . . . . no
C231 C230 C242 C244 -55.4(3) . . . . no
O203 C230 C242 C244 128.7(2) . . . . no
C231 C230 C242 C240 119.6(2) . . . . no
C242 C240 C241 C250 178.27(19) . . . . no
O204 C240 C241 C243 -178.82(19) . . . . no
O204 C240 C241 C250 0.1(3) . . . . no
C242 C240 C241 C243 -0.6(3) . . . . no
O204 C240 C242 C230 2.8(3) . . . . no
O204 C240 C242 C244 177.8(2) . . . . no
C241 C240 C242 C230 -175.53(19) . . . . no
C241 C240 C242 C244 -0.5(3) . . . . no
C150 C141 C143 H143 3.00 . . . . no
C240 C241 C250 C251 162.0(2) . . . . no
C140 C141 C143 H143 -179.00 . . . . no
C240 C241 C243 C245 0.6(3) . . . . no
C250 C241 C243 C245 -178.3(2) . . . . no
C240 C241 C250 O205 -17.8(3) . . . . no
C243 C241 C250 O205 161.1(2) . . . . no
C243 C241 C250 C251 -19.1(3) . . . . no
C230 C242 C244 C245 176.5(2) . . . . no
C240 C242 C244 C245 1.7(3) . . . . no
C130 C142 C144 H144 3.00 . . . . no
C140 C142 C144 H144 179.00 . . . . no
C141 C143 C145 H145 -180.00 . . . . no
C241 C243 C245 C244 0.6(4) . . . . no
H143 C143 C145 H145 0.00 . . . . no
H143 C143 C145 C144 180.00 . . . . no
H144 C144 C145 H145 0.00 . . . . no
H144 C144 C145 C143 -180.00 . . . . no
C142 C144 C145 H145 -180.00 . . . . no
C242 C244 C245 C243 -1.7(3) . . . . no
O205 C250 C251 C260 -3.1(3) . . . . no
C241 C250 C251 C260 177.1(2) . . . . no
C141 C150 C151 H151 4.00 . . . . no
O105 C150 C151 H151 -175.00 . . . . no
C250 C251 C260 C261 177.5(2) . . . . no
C250 C251 C260 O206 -1.5(4) . . . . no
H151 C151 C160 O106 179.00 . . . . no
H151 C151 C160 C161 -1.00 . . . . no
C251 C260 C261 C266 -0.2(3) . . . . no
O206 C260 C261 C262 -0.4(3) . . . . no
O206 C260 C261 C266 178.9(2) . . . . no
C251 C260 C261 C262 -179.4(2) . . . . no
C260 C261 C262 C263 179.0(2) . . . . no
C266 C261 C262 O207 179.2(2) . . . . no
C266 C261 C262 C263 -0.3(3) . . . . no
C260 C261 C262 O207 -1.5(3) . . . . no
C160 C161 C166 H166 -2.00 . . . . no
C162 C161 C166 H166 179.00 . . . . no
C260 C261 C266 C265 -178.6(2) . . . . no
C262 C261 C266 C265 0.7(3) . . . . no
O107 C162 C163 H163 0.00 . . . . no
O207 C262 C263 C264 180.0(2) . . . . no
C261 C262 C263 C264 -0.5(3) . . . . no
C161 C162 C163 H163 179.00 . . . . no
C162 C163 C164 H164 179.00 . . . . no
H163 C163 C164 C165 179.00 . . . . no
C262 C263 C264 C265 1.0(4) . . . . no
H163 C163 C164 H164 -1.00 . . . . no
C263 C264 C265 C266 -0.6(4) . . . . no
H164 C164 C165 H165 1.00 . . . . no
C163 C164 C165 H165 -179.00 . . . . no
H164 C164 C165 C166 -179.00 . . . . no
C264 C265 C266 C261 -0.3(4) . . . . no
C164 C165 C166 H166 180.00 . . . . no
H165 C165 C166 C161 180.00 . . . . no
H165 C165 C166 H166 0.00 . . . . no
